data_1507723
loop_
_publ_author_name
'Bandyopadhyay, Anupam'
'Gopi, Hosahudya N.'

_publ_section_title
;
 Hybrid Peptides: Direct Transformation of \a/\a, \b-Unsaturated \g-Hybrid
 Peptides to \a/\g-Hybrid Peptide 12-Helices.
;
_journal_issue 11
_journal_name_full 'Organic letters'
_journal_page_first 2770
_journal_page_last 2773
_journal_paper_doi 10.1021/ol300987d
_journal_volume 14
_journal_year 2012
_chemical_absolute_configuration syn
_chemical_compound_source Synthesis
_chemical_formula_moiety '2(C37 H54 N4 O7), C2 H6 O'
_chemical_formula_sum 'C76 H114 N8 O15'
_chemical_formula_weight 1379.75
_chemical_name_common 'Alpha-gamma mixed peptide'
_chemical_name_systematic Boc-Aib-gPhe-Aib-gPhe-OEt
_space_group_IT_number 4
_symmetry_cell_setting monoclinic
_symmetry_Int_Tables_number 4
_symmetry_space_group_name_Hall 'P 2yb'
_symmetry_space_group_name_H-M 'P 1 21 1'
_atom_sites_solution_hydrogens geom
_atom_sites_solution_primary direct
_atom_sites_solution_secondary difmap
_audit_creation_method SHELXL-97
_cell_angle_alpha 90.00
_cell_angle_beta 98.135(11)
_cell_angle_gamma 90.00
_cell_formula_units_Z 4
_cell_length_a 19.123(10)
_cell_length_b 20.644(11)
_cell_length_c 20.129(11)
_cell_measurement_temperature 100(2)
_cell_volume 7866(7)
_computing_structure_refinement 'SHELXL-97 (Sheldrick, 2008)'
_computing_structure_solution 'SHELXS-97 (Sheldrick, 2008)'
_diffrn_ambient_pressure 101.325
_diffrn_ambient_temperature 100(2)
_diffrn_measured_fraction_theta_full 0.998
_diffrn_measured_fraction_theta_max 0.998
_diffrn_radiation_monochromator graphite
_diffrn_radiation_probe x-ray
_diffrn_radiation_type MoK\a
_diffrn_radiation_wavelength 0.71073
_diffrn_reflns_av_R_equivalents 0.0450
_diffrn_reflns_av_sigmaI/netI 0.0810
_diffrn_reflns_limit_h_max 25
_diffrn_reflns_limit_h_min -25
_diffrn_reflns_limit_k_max 27
_diffrn_reflns_limit_k_min -27
_diffrn_reflns_limit_l_max 26
_diffrn_reflns_limit_l_min -26
_diffrn_reflns_number 79851
_diffrn_reflns_theta_full 28.28
_diffrn_reflns_theta_max 28.28
_diffrn_reflns_theta_min 1.59
_diffrn_source 'fine-focus sealed tube'
_diffrn_source_type 'Graphite monochromator'
_exptl_absorpt_coefficient_mu 0.081
_exptl_absorpt_correction_T_max 0.971
_exptl_absorpt_correction_T_min 0.959
_exptl_absorpt_correction_type multi-scan
_exptl_absorpt_process_details SADABS
_exptl_crystal_colour Colorless
_exptl_crystal_density_diffrn 1.165
_exptl_crystal_density_method 'not measured'
_exptl_crystal_description 'Rectangular block'
_exptl_crystal_F_000 2984
_exptl_crystal_recrystallization_method EtOH
_exptl_crystal_size_max 0.58
_exptl_crystal_size_mid 0.43
_exptl_crystal_size_min 0.38
_refine_diff_density_max 0.967
_refine_diff_density_min -0.619
_refine_diff_density_rms 0.054
_refine_ls_abs_structure_details 'Flack H D (1983), Acta Cryst. A39, 876-881'
_refine_ls_abs_structure_Flack 0.1(6)
_refine_ls_extinction_coef 0.00073(17)
_refine_ls_extinction_expression Fc^*^=kFc[1+0.001xFc^2^\l^3^/sin(2\q)]^-1/4^
_refine_ls_extinction_method SHELXL
_refine_ls_goodness_of_fit_ref 0.999
_refine_ls_hydrogen_treatment constr
_refine_ls_matrix_type full
_refine_ls_number_parameters 1820
_refine_ls_number_reflns 36899
_refine_ls_number_restraints 1
_refine_ls_restrained_S_all 0.999
_refine_ls_R_factor_all 0.1074
_refine_ls_R_factor_gt 0.0630
_refine_ls_shift/su_max 0.002
_refine_ls_shift/su_mean 0.000
_refine_ls_structure_factor_coef Fsqd
_refine_ls_weighting_details 'calc w=1/[\s^2^(Fo^2^)+(0.1000P)^2^+0.0000P] where P=(Fo^2^+2Fc^2^)/3'
_refine_ls_weighting_scheme calc
_refine_ls_wR_factor_gt 0.1527
_refine_ls_wR_factor_ref 0.1793
_reflns_number_gt 24459
_reflns_number_total 36899
_reflns_threshold_expression >2sigma(I)
_cod_data_source_file ol300987d_si_002.cif
_cod_data_source_block G1
_cod_original_sg_symbol_H-M 'P 21'
_cod_database_code 1507723

loop_
_symmetry_equiv_pos_as_xyz
'x, y, z'
'-x, y+1/2, -z'

loop_
_atom_site_label
_atom_site_type_symbol
_atom_site_fract_x
_atom_site_fract_y
_atom_site_fract_z
_atom_site_U_iso_or_equiv
_atom_site_adp_type
_atom_site_occupancy
_atom_site_symmetry_multiplicity
_atom_site_calc_flag
_atom_site_refinement_flags
C1 C 1.01670(17) 0.22746(17) 0.28667(16) 0.0330(7) Uani 1 1 d .
C2 C 0.97062(19) 0.17301(18) 0.25379(18) 0.0424(9) Uani 1 1 d .
H2A H 0.9219 0.1829 0.2555 0.064 Uiso 1 1 calc R
H2B H 0.9828 0.1332 0.2772 0.064 Uiso 1 1 calc R
H2C H 0.9781 0.1686 0.2078 0.064 Uiso 1 1 calc R
C3 C 1.0042(2) 0.29026(17) 0.24686(17) 0.0393(8) Uani 1 1 d .
H3A H 1.0314 0.3245 0.2703 0.059 Uiso 1 1 calc R
H3B H 0.9549 0.3012 0.2419 0.059 Uiso 1 1 calc R
H3C H 1.0184 0.2846 0.2033 0.059 Uiso 1 1 calc R
C4 C 1.09520(18) 0.2098(2) 0.2970(2) 0.0480(10) Uani 1 1 d .
H4A H 1.1019 0.1696 0.3210 0.072 Uiso 1 1 calc R
H4B H 1.1216 0.2434 0.3223 0.072 Uiso 1 1 calc R
H4C H 1.1113 0.2054 0.2542 0.072 Uiso 1 1 calc R
C5 C 0.99635(15) 0.20194(15) 0.40197(15) 0.0264(6) Uani 1 1 d .
C6 C 0.96748(16) 0.19305(15) 0.51690(15) 0.0288(7) Uani 1 1 d .
C7 C 0.9262(2) 0.23444(17) 0.56064(16) 0.0407(8) Uani 1 1 d .
H7A H 0.8802 0.2437 0.5367 0.061 Uiso 1 1 calc R
H7B H 0.9510 0.2743 0.5716 0.061 Uiso 1 1 calc R
H7C H 0.9213 0.2114 0.6012 0.061 Uiso 1 1 calc R
C8 C 1.04326(17) 0.18319(17) 0.55172(17) 0.0367(8) Uani 1 1 d .
H8A H 1.0654 0.2246 0.5609 0.055 Uiso 1 1 calc R
H8B H 1.0693 0.1586 0.5230 0.055 Uiso 1 1 calc R
H8C H 1.0425 0.1602 0.5931 0.055 Uiso 1 1 calc R
C9 C 0.92836(15) 0.12777(15) 0.50654(15) 0.0271(7) Uani 1 1 d .
C10 C 0.82785(15) 0.06662(17) 0.44243(16) 0.0312(7) Uani 1 1 d .
H10G H 0.8461 0.0324 0.4739 0.037 Uiso 1 1 calc R
C11 C 0.75086(16) 0.0820(2) 0.45365(17) 0.0430(9) Uani 1 1 d .
H11P H 0.7339 0.1188 0.4260 0.052 Uiso 1 1 calc R
H11Q H 0.7211 0.0452 0.4389 0.052 Uiso 1 1 calc R
C12 C 0.74374(16) 0.09673(19) 0.52534(17) 0.0365(8) Uani 1 1 d .
C13 C 0.74205(16) 0.04618(18) 0.57108(18) 0.0383(8) Uani 1 1 d .
H13K H 0.7457 0.0036 0.5570 0.046 Uiso 1 1 calc R
C14 C 0.73503(19) 0.0589(2) 0.6366(2) 0.0479(9) Uani 1 1 d .
H14E H 0.7325 0.0249 0.6664 0.058 Uiso 1 1 calc R
C15 C 0.7317(2) 0.1223(2) 0.6587(2) 0.0506(10) Uani 1 1 d .
H15G H 0.7282 0.1308 0.7035 0.061 Uiso 1 1 calc R
C16 C 0.7336(2) 0.1728(2) 0.6136(2) 0.0511(10) Uani 1 1 d .
H16A H 0.7312 0.2155 0.6279 0.061 Uiso 1 1 calc R
C17 C 0.73909(19) 0.15965(19) 0.5481(2) 0.0446(9) Uani 1 1 d .
H17 H 0.7397 0.1938 0.5180 0.054 Uiso 1 1 calc R
C18 C 0.82791(16) 0.04126(18) 0.37169(16) 0.0366(8) Uani 1 1 d .
H18A H 0.8022 0.0714 0.3403 0.044 Uiso 1 1 calc R
H18B H 0.8030 0.0002 0.3673 0.044 Uiso 1 1 calc R
C19 C 0.90268(16) 0.03148(17) 0.35235(16) 0.0338(7) Uani 1 1 d .
H19A H 0.8982 0.0186 0.3056 0.041 Uiso 1 1 calc R
H19B H 0.9276 0.0725 0.3568 0.041 Uiso 1 1 calc R
C20 C 0.94633(16) -0.01903(16) 0.39475(15) 0.0287(7) Uani 1 1 d .
C21 C 1.06300(15) -0.03904(16) 0.46563(16) 0.0304(7) Uani 1 1 d .
C22 C 1.12096(17) 0.00460(18) 0.50249(19) 0.0429(9) Uani 1 1 d .
H22A H 1.1009 0.0323 0.5331 0.064 Uiso 1 1 calc R
H22B H 1.1411 0.0306 0.4704 0.064 Uiso 1 1 calc R
H22C H 1.1571 -0.0218 0.5270 0.064 Uiso 1 1 calc R
C23 C 1.09297(19) -0.08349(19) 0.41575(19) 0.0441(9) Uani 1 1 d .
H23A H 1.1133 -0.0577 0.3837 0.066 Uiso 1 1 calc R
H23B H 1.0557 -0.1097 0.3928 0.066 Uiso 1 1 calc R
H23C H 1.1287 -0.1109 0.4395 0.066 Uiso 1 1 calc R
C24 C 1.03465(15) -0.08029(15) 0.51869(15) 0.0268(6) Uani 1 1 d .
C25 C 0.95993(15) -0.08155(15) 0.60850(15) 0.0277(6) Uani 1 1 d .
H25 H 0.9874 -0.1207 0.6216 0.033 Uiso 1 1 calc R
C26 C 0.96894(15) -0.03462(16) 0.66810(15) 0.0295(7) Uani 1 1 d .
H26A H 0.9406 0.0037 0.6560 0.035 Uiso 1 1 calc R
H26B H 0.9511 -0.0551 0.7057 0.035 Uiso 1 1 calc R
C27 C 1.04515(16) -0.01395(15) 0.69018(15) 0.0276(7) Uani 1 1 d .
C28 C 1.10076(16) -0.05812(16) 0.69736(15) 0.0312(7) Uani 1 1 d .
H28 H 1.0914 -0.1016 0.6882 0.037 Uiso 1 1 calc R
C29 C 1.17014(17) -0.03856(18) 0.71801(16) 0.0367(8) Uani 1 1 d .
H29 H 1.2064 -0.0690 0.7224 0.044 Uiso 1 1 calc R
C30 C 1.18520(18) 0.02572(18) 0.73195(18) 0.0402(8) Uani 1 1 d .
H30 H 1.2314 0.0389 0.7463 0.048 Uiso 1 1 calc R
C31 C 1.13021(18) 0.07061(18) 0.72425(19) 0.0458(9) Uani 1 1 d .
H31 H 1.1398 0.1143 0.7325 0.055 Uiso 1 1 calc R
C32 C 1.06043(18) 0.05018(16) 0.70405(17) 0.0365(8) Uani 1 1 d .
H32 H 1.0240 0.0804 0.7000 0.044 Uiso 1 1 calc R
C33 C 0.88314(16) -0.10121(17) 0.58687(17) 0.0356(8) Uani 1 1 d .
H33A H 0.8559 -0.0635 0.5701 0.043 Uiso 1 1 calc R
H33B H 0.8634 -0.1178 0.6253 0.043 Uiso 1 1 calc R
C34 C 0.87777(16) -0.15319(18) 0.53208(18) 0.0389(8) Uani 1 1 d .
H34A H 0.9053 -0.1394 0.4976 0.047 Uiso 1 1 calc R
H34B H 0.8985 -0.1930 0.5515 0.047 Uiso 1 1 calc R
C35 C 0.80450(18) -0.1668(2) 0.5003(2) 0.0485(10) Uani 1 1 d .
C36 C 0.7309(2) -0.2491(3) 0.4425(3) 0.0730(15) Uani 1 1 d .
H36A H 0.7105 -0.2168 0.4105 0.088 Uiso 1 1 calc R
H36B H 0.6987 -0.2568 0.4748 0.088 Uiso 1 1 calc R
C37 C 0.7449(3) -0.3115(3) 0.4068(3) 0.099(2) Uani 1 1 d .
H37A H 0.7654 -0.3428 0.4391 0.149 Uiso 1 1 calc R
H37B H 0.7770 -0.3031 0.3751 0.149 Uiso 1 1 calc R
H37C H 0.7013 -0.3280 0.3836 0.149 Uiso 1 1 calc R
C38 C 1.03974(16) 0.27029(15) 0.80018(15) 0.0285(7) Uani 1 1 d .
C39 C 1.02945(18) 0.33186(17) 0.75850(16) 0.0362(8) Uani 1 1 d .
H39A H 1.0516 0.3675 0.7839 0.054 Uiso 1 1 calc R
H39B H 0.9799 0.3405 0.7471 0.054 Uiso 1 1 calc R
H39C H 1.0503 0.3265 0.7182 0.054 Uiso 1 1 calc R
C40 C 1.00202(19) 0.21336(18) 0.76076(17) 0.0399(8) Uani 1 1 d .
H40A H 0.9518 0.2199 0.7560 0.060 Uiso 1 1 calc R
H40B H 1.0140 0.1737 0.7845 0.060 Uiso 1 1 calc R
H40C H 1.0167 0.2110 0.7171 0.060 Uiso 1 1 calc R
C41 C 1.11811(17) 0.25597(18) 0.82419(19) 0.0413(9) Uani 1 1 d .
H41A H 1.1221 0.2177 0.8516 0.062 Uiso 1 1 calc R
H41B H 1.1390 0.2919 0.8500 0.062 Uiso 1 1 calc R
H41C H 1.1422 0.2493 0.7860 0.062 Uiso 1 1 calc R
C42 C 0.99890(14) 0.24203(14) 0.90600(14) 0.0214(6) Uani 1 1 d .
C43 C 0.95762(14) 0.23081(14) 1.01473(14) 0.0229(6) Uani 1 1 d .
C44 C 0.90978(16) 0.26925(15) 1.05529(15) 0.0295(7) Uani 1 1 d .
H44A H 0.8658 0.2784 1.0276 0.044 Uiso 1 1 calc R
H44B H 0.9325 0.3092 1.0701 0.044 Uiso 1 1 calc R
H44C H 0.9011 0.2443 1.0935 0.044 Uiso 1 1 calc R
C45 C 1.03091(15) 0.22209(15) 1.05640(15) 0.0287(7) Uani 1 1 d .
H45A H 1.0526 0.2637 1.0653 0.043 Uiso 1 1 calc R
H45B H 1.0599 0.1960 1.0318 0.043 Uiso 1 1 calc R
H45C H 1.0259 0.2012 1.0981 0.043 Uiso 1 1 calc R
C46 C 0.92120(15) 0.16477(14) 0.99855(14) 0.0227(6) Uani 1 1 d .
C47 C 0.82287(14) 0.10516(14) 0.92948(15) 0.0245(6) Uani 1 1 d .
H47 H 0.8434 0.0691 0.9573 0.029 Uiso 1 1 calc R
C48 C 0.74645(15) 0.11470(16) 0.94342(16) 0.0301(7) Uani 1 1 d .
H48A H 0.7279 0.1543 0.9217 0.036 Uiso 1 1 calc R
H48B H 0.7179 0.0791 0.9234 0.036 Uiso 1 1 calc R
C49 C 0.73914(14) 0.11838(16) 1.01587(17) 0.0294(7) Uani 1 1 d .
C50 C 0.72944(16) 0.06153(17) 1.05130(18) 0.0362(8) Uani 1 1 d .
H50 H 0.7269 0.0219 1.0291 0.043 Uiso 1 1 calc R
C51 C 0.72365(19) 0.0638(2) 1.1187(2) 0.0474(10) Uani 1 1 d .
H51 H 0.7170 0.0257 1.1417 0.057 Uiso 1 1 calc R
C52 C 0.7277(2) 0.1227(2) 1.1524(2) 0.0476(9) Uani 1 1 d .
H52 H 0.7241 0.1243 1.1980 0.057 Uiso 1 1 calc R
C53 C 0.73720(19) 0.17916(19) 1.1175(2) 0.0454(9) Uani 1 1 d .
H53 H 0.7400 0.2188 1.1397 0.054 Uiso 1 1 calc R
C54 C 0.74244(17) 0.17680(17) 1.05008(18) 0.0372(8) Uani 1 1 d .
H54 H 0.7483 0.2150 1.0271 0.045 Uiso 1 1 calc R
C55 C 0.82328(15) 0.08662(15) 0.85604(15) 0.0279(7) Uani 1 1 d .
H55A H 0.7988 0.1199 0.8277 0.034 Uiso 1 1 calc R
H55B H 0.7975 0.0464 0.8470 0.034 Uiso 1 1 calc R
C56 C 0.89785(15) 0.07827(15) 0.83736(15) 0.0283(7) Uani 1 1 d .
H56A H 0.8943 0.0690 0.7898 0.034 Uiso 1 1 calc R
H56B H 0.9236 0.1186 0.8458 0.034 Uiso 1 1 calc R
C57 C 0.93931(15) 0.02402(15) 0.87676(14) 0.0246(6) Uani 1 1 d .
C58 C 1.05827(14) -0.00533(14) 0.94020(14) 0.0230(6) Uani 1 1 d .
C59 C 1.12374(15) 0.03437(16) 0.96985(17) 0.0316(7) Uani 1 1 d .
H59A H 1.1102 0.0662 1.0004 0.047 Uiso 1 1 calc R
H59B H 1.1432 0.0557 0.9342 0.047 Uiso 1 1 calc R
H59C H 1.1585 0.0059 0.9933 0.047 Uiso 1 1 calc R
C60 C 1.07695(16) -0.05223(16) 0.88702(16) 0.0322(7) Uani 1 1 d .
H60A H 1.0930 -0.0283 0.8512 0.048 Uiso 1 1 calc R
H60B H 1.0359 -0.0770 0.8697 0.048 Uiso 1 1 calc R
H60C H 1.1137 -0.0809 0.9067 0.048 Uiso 1 1 calc R
C61 C 1.03420(13) -0.04310(13) 0.99888(14) 0.0204(6) Uani 1 1 d .
C62 C 0.96416(13) -0.04056(15) 1.09232(14) 0.0222(6) Uani 1 1 d .
H62 H 0.9926 -0.0790 1.1064 0.027 Uiso 1 1 calc R
C63 C 0.97215(14) 0.00802(16) 1.15096(15) 0.0262(6) Uani 1 1 d .
H63A H 0.9494 0.0484 1.1357 0.031 Uiso 1 1 calc R
H63B H 0.9481 -0.0089 1.1866 0.031 Uiso 1 1 calc R
C64 C 1.04865(14) 0.02157(15) 1.17898(14) 0.0242(6) Uani 1 1 d .
C65 C 1.08725(15) 0.06636(15) 1.14932(16) 0.0306(7) Uani 1 1 d .
H65 H 1.0655 0.0908 1.1134 0.037 Uiso 1 1 calc R
C66 C 1.15956(15) 0.07568(16) 1.17286(17) 0.0328(7) Uani 1 1 d .
H66 H 1.1851 0.1060 1.1520 0.039 Uiso 1 1 calc R
C67 C 1.19293(15) 0.04056(17) 1.22623(16) 0.0315(7) Uani 1 1 d .
H67 H 1.2410 0.0457 1.2406 0.038 Uiso 1 1 calc R
C68 C 1.15398(18) -0.0019(2) 1.25742(19) 0.0508(11) Uani 1 1 d .
H68 H 1.1755 -0.0249 1.2945 0.061 Uiso 1 1 calc R
C69 C 1.08212(17) -0.01163(18) 1.23465(17) 0.0408(9) Uani 1 1 d .
H69 H 1.0565 -0.0406 1.2570 0.049 Uiso 1 1 calc R
C70 C 0.88645(13) -0.06209(15) 1.07255(15) 0.0258(6) Uani 1 1 d .
H70A H 0.8687 -0.0792 1.1118 0.031 Uiso 1 1 calc R
H70B H 0.8580 -0.0247 1.0569 0.031 Uiso 1 1 calc R
C71 C 0.87899(14) -0.11337(15) 1.01796(16) 0.0286(7) Uani 1 1 d .
H71A H 0.8932 -0.0950 0.9776 0.034 Uiso 1 1 calc R
H71B H 0.9106 -0.1490 1.0321 0.034 Uiso 1 1 calc R
C72 C 0.80452(16) -0.13911(16) 1.00188(17) 0.0320(7) Uani 1 1 d .
C73 C 0.73607(17) -0.23241(19) 0.9644(2) 0.0489(10) Uani 1 1 d .
H73A H 0.7073 -0.2071 0.9302 0.059 Uiso 1 1 calc R
H73B H 0.7115 -0.2355 1.0032 0.059 Uiso 1 1 calc R
C74 C 0.7489(2) -0.2983(2) 0.9383(3) 0.0697(15) Uani 1 1 d .
H74A H 0.7806 -0.3215 0.9711 0.105 Uiso 1 1 calc R
H74B H 0.7693 -0.2945 0.8975 0.105 Uiso 1 1 calc R
H74C H 0.7049 -0.3213 0.9294 0.105 Uiso 1 1 calc R
C75 C 0.33290(16) 1.13660(15) 0.36104(16) 0.0292(7) Uani 1 1 d .
C76 C 0.32730(19) 1.17487(17) 0.29592(18) 0.0413(9) Uani 1 1 d .
H76A H 0.2886 1.1586 0.2649 0.062 Uiso 1 1 calc R
H76B H 0.3704 1.1704 0.2769 0.062 Uiso 1 1 calc R
H76C H 0.3194 1.2198 0.3049 0.062 Uiso 1 1 calc R
C77 C 0.39556(17) 1.15901(17) 0.41089(17) 0.0355(8) Uani 1 1 d .
H77A H 0.4385 1.1514 0.3926 0.053 Uiso 1 1 calc R
H77B H 0.3966 1.1353 0.4521 0.053 Uiso 1 1 calc R
H77C H 0.3911 1.2045 0.4195 0.053 Uiso 1 1 calc R
C78 C 0.26322(17) 1.14043(18) 0.38919(19) 0.0417(9) Uani 1 1 d .
H78A H 0.2678 1.1187 0.4317 0.063 Uiso 1 1 calc R
H78B H 0.2267 1.1200 0.3586 0.063 Uiso 1 1 calc R
H78C H 0.2511 1.1850 0.3950 0.063 Uiso 1 1 calc R
C79 C 0.34644(14) 1.01932(15) 0.38182(14) 0.0228(6) Uani 1 1 d .
C80 C 0.34824(14) 0.90012(14) 0.38416(13) 0.0206(6) Uani 1 1 d .
C81 C 0.36142(16) 0.84696(15) 0.33538(15) 0.0280(7) Uani 1 1 d .
H81A H 0.4083 0.8513 0.3240 0.042 Uiso 1 1 calc R
H81B H 0.3276 0.8505 0.2954 0.042 Uiso 1 1 calc R
H81C H 0.3567 0.8055 0.3558 0.042 Uiso 1 1 calc R
C82 C 0.27631(14) 0.89052(16) 0.40603(15) 0.0280(7) Uani 1 1 d .
H82A H 0.2405 0.8923 0.3675 0.042 Uiso 1 1 calc R
H82B H 0.2681 0.9241 0.4370 0.042 Uiso 1 1 calc R
H82C H 0.2748 0.8491 0.4274 0.042 Uiso 1 1 calc R
C83 C 0.40818(14) 0.89483(14) 0.44439(13) 0.0207(6) Uani 1 1 d .
C84 C 0.53705(14) 0.90450(15) 0.48154(16) 0.0275(7) Uani 1 1 d .
H84 H 0.5237 0.8873 0.5233 0.033 Uiso 1 1 calc R
C85 C 0.58202(17) 0.85315(17) 0.4522(2) 0.0393(8) Uani 1 1 d .
H85A H 0.6032 0.8727 0.4159 0.047 Uiso 1 1 calc R
H85B H 0.6201 0.8403 0.4867 0.047 Uiso 1 1 calc R
C86 C 0.54208(15) 0.79267(16) 0.42545(16) 0.0295(7) Uani 1 1 d .
C87 C 0.50226(17) 0.75751(16) 0.46400(16) 0.0330(7) Uani 1 1 d .
H87 H 0.5006 0.7703 0.5081 0.040 Uiso 1 1 calc R
C88 C 0.46427(18) 0.70333(16) 0.43915(18) 0.0367(8) Uani 1 1 d .
H88 H 0.4372 0.6809 0.4665 0.044 Uiso 1 1 calc R
C89 C 0.46627(18) 0.68233(16) 0.37424(18) 0.0376(8) Uani 1 1 d .
H89 H 0.4412 0.6459 0.3574 0.045 Uiso 1 1 calc R
C90 C 0.50656(18) 0.71698(17) 0.33533(17) 0.0375(8) Uani 1 1 d .
H90 H 0.5088 0.7038 0.2915 0.045 Uiso 1 1 calc R
C91 C 0.54387(17) 0.77129(17) 0.36062(17) 0.0348(7) Uani 1 1 d .
H91 H 0.5708 0.7939 0.3333 0.042 Uiso 1 1 calc R
C92 C 0.58063(14) 0.96599(16) 0.49848(16) 0.0295(7) Uani 1 1 d .
H92A H 0.6035 0.9775 0.4601 0.035 Uiso 1 1 calc R
H92B H 0.6174 0.9566 0.5356 0.035 Uiso 1 1 calc R
C93 C 0.53795(15) 1.02457(15) 0.51738(15) 0.0279(7) Uani 1 1 d .
H93A H 0.5690 1.0618 0.5250 0.033 Uiso 1 1 calc R
H93B H 0.5015 1.0348 0.4802 0.033 Uiso 1 1 calc R
C94 C 0.50393(15) 1.01216(14) 0.57947(15) 0.0258(6) Uani 1 1 d .
C95 C 0.39149(15) 0.99814(15) 0.62505(14) 0.0251(6) Uani 1 1 d .
C96 C 0.31421(15) 0.98592(16) 0.59443(15) 0.0292(7) Uani 1 1 d .
H96A H 0.3120 0.9494 0.5646 0.044 Uiso 1 1 calc R
H96B H 0.2959 1.0236 0.5699 0.044 Uiso 1 1 calc R
H96C H 0.2865 0.9771 0.6297 0.044 Uiso 1 1 calc R
C97 C 0.39765(18) 1.05942(16) 0.66846(15) 0.0320(7) Uani 1 1 d .
H97A H 0.3833 1.0964 0.6409 0.048 Uiso 1 1 calc R
H97B H 0.4458 1.0649 0.6890 0.048 Uiso 1 1 calc R
H97C H 0.3677 1.0554 0.7027 0.048 Uiso 1 1 calc R
C98 C 0.41782(15) 0.93935(14) 0.66885(14) 0.0238(6) Uani 1 1 d .
C99 C 0.45626(16) 0.82497(15) 0.67121(15) 0.0267(6) Uani 1 1 d .
H99 H 0.4466 0.8275 0.7177 0.032 Uiso 1 1 calc R
C100 C 0.41504(16) 0.76701(15) 0.63699(16) 0.0299(7) Uani 1 1 d .
H10E H 0.4213 0.7663 0.5900 0.036 Uiso 1 1 calc R
H10F H 0.4350 0.7273 0.6573 0.036 Uiso 1 1 calc R
C101 C 0.33627(16) 0.76816(14) 0.64173(14) 0.0273(6) Uani 1 1 d .
C102 C 0.31017(17) 0.73862(16) 0.69484(16) 0.0329(7) Uani 1 1 d .
H102 H 0.3409 0.7171 0.7275 0.039 Uiso 1 1 calc R
C103 C 0.23840(18) 0.74069(17) 0.69994(17) 0.0377(8) Uani 1 1 d .
H103 H 0.2214 0.7204 0.7356 0.045 Uiso 1 1 calc R
C104 C 0.19189(17) 0.77332(17) 0.65140(17) 0.0370(8) Uani 1 1 d .
H104 H 0.1440 0.7750 0.6550 0.044 Uiso 1 1 calc R
C105 C 0.21704(17) 0.80295(17) 0.59820(17) 0.0363(8) Uani 1 1 d .
H105 H 0.1862 0.8248 0.5659 0.044 Uiso 1 1 calc R
C106 C 0.28867(17) 0.80005(16) 0.59290(16) 0.0330(7) Uani 1 1 d .
H106 H 0.3053 0.8195 0.5565 0.040 Uiso 1 1 calc R
C107 C 0.53674(15) 0.81732(16) 0.67218(15) 0.0300(7) Uani 1 1 d .
H10A H 0.5515 0.7765 0.6935 0.036 Uiso 1 1 calc R
H10B H 0.5467 0.8155 0.6263 0.036 Uiso 1 1 calc R
C108 C 0.58059(16) 0.87200(17) 0.70898(17) 0.0337(7) Uani 1 1 d .
H10C H 0.5645 0.9131 0.6890 0.040 Uiso 1 1 calc R
H10D H 0.5724 0.8726 0.7555 0.040 Uiso 1 1 calc R
C109 C 0.65940(18) 0.86550(17) 0.70692(19) 0.0379(8) Uani 1 1 d .
C110 C 0.77529(19) 0.8975(3) 0.7627(3) 0.0643(13) Uani 1 1 d .
H11R H 0.7885 0.8925 0.7182 0.077 Uiso 1 1 calc R
H11S H 0.7943 0.9383 0.7811 0.077 Uiso 1 1 calc R
C111 C 0.8047(2) 0.8443(3) 0.8055(3) 0.0727(14) Uani 1 1 d .
H11T H 0.7876 0.8039 0.7860 0.109 Uiso 1 1 calc R
H11U H 0.7904 0.8488 0.8491 0.109 Uiso 1 1 calc R
H11V H 0.8553 0.8454 0.8095 0.109 Uiso 1 1 calc R
C112 C 0.33957(16) 1.13707(14) -0.14571(16) 0.0274(7) Uani 1 1 d .
C113 C 0.40085(16) 1.15775(17) -0.09357(17) 0.0346(8) Uani 1 1 d .
H11J H 0.4446 1.1480 -0.1096 0.052 Uiso 1 1 calc R
H11K H 0.3986 1.1348 -0.0524 0.052 Uiso 1 1 calc R
H11L H 0.3980 1.2035 -0.0858 0.052 Uiso 1 1 calc R
C114 C 0.26894(16) 1.14619(17) -0.12137(18) 0.0367(8) Uani 1 1 d .
H11G H 0.2692 1.1241 -0.0793 0.055 Uiso 1 1 calc R
H11H H 0.2322 1.1287 -0.1539 0.055 Uiso 1 1 calc R
H11I H 0.2606 1.1915 -0.1155 0.055 Uiso 1 1 calc R
C115 C 0.3401(2) 1.17301(16) -0.21193(18) 0.0409(8) Uani 1 1 d .
H11M H 0.3026 1.1570 -0.2445 0.061 Uiso 1 1 calc R
H11N H 0.3846 1.1661 -0.2278 0.061 Uiso 1 1 calc R
H11O H 0.3335 1.2185 -0.2051 0.061 Uiso 1 1 calc R
C116 C 0.34478(13) 1.02033(14) -0.12343(14) 0.0211(6) Uani 1 1 d .
C117 C 0.34210(14) 0.90081(14) -0.11957(14) 0.0203(6) Uani 1 1 d .
C118 C 0.35498(16) 0.84623(14) -0.16726(15) 0.0259(6) Uani 1 1 d .
H11A H 0.4017 0.8501 -0.1791 0.039 Uiso 1 1 calc R
H11B H 0.3209 0.8489 -0.2071 0.039 Uiso 1 1 calc R
H11C H 0.3504 0.8053 -0.1457 0.039 Uiso 1 1 calc R
C119 C 0.26788(14) 0.89425(16) -0.09993(15) 0.0269(6) Uani 1 1 d .
H11D H 0.2334 0.8976 -0.1394 0.040 Uiso 1 1 calc R
H11E H 0.2603 0.9281 -0.0691 0.040 Uiso 1 1 calc R
H11F H 0.2635 0.8529 -0.0791 0.040 Uiso 1 1 calc R
C120 C 0.40015(14) 0.89541(14) -0.05800(14) 0.0207(6) Uani 1 1 d .
C121 C 0.52854(14) 0.90435(15) -0.01664(15) 0.0255(6) Uani 1 1 d .
H121 H 0.5135 0.8885 0.0250 0.031 Uiso 1 1 calc R
C122 C 0.57508(16) 0.85243(17) -0.04255(18) 0.0339(7) Uani 1 1 d .
H12C H 0.5991 0.8716 -0.0770 0.041 Uiso 1 1 calc R
H12D H 0.6110 0.8396 -0.0059 0.041 Uiso 1 1 calc R
C123 C 0.53701(15) 0.79191(15) -0.07127(16) 0.0282(7) Uani 1 1 d .
C124 C 0.54546(16) 0.77023(16) -0.13480(17) 0.0320(7) Uani 1 1 d .
H124 H 0.5751 0.7930 -0.1593 0.038 Uiso 1 1 calc R
C125 C 0.51110(18) 0.71592(17) -0.16263(17) 0.0364(8) Uani 1 1 d .
H125 H 0.5186 0.7022 -0.2051 0.044 Uiso 1 1 calc R
C126 C 0.46585(18) 0.68175(17) -0.12839(18) 0.0370(8) Uani 1 1 d .
H126 H 0.4423 0.6454 -0.1475 0.044 Uiso 1 1 calc R
C127 C 0.45604(17) 0.70256(16) -0.06491(18) 0.0351(8) Uani 1 1 d .
H127 H 0.4255 0.6803 -0.0409 0.042 Uiso 1 1 calc R
C128 C 0.49191(17) 0.75659(15) -0.03744(17) 0.0327(7) Uani 1 1 d .
H128 H 0.4854 0.7696 0.0055 0.039 Uiso 1 1 calc R
C129 C 0.57188(14) 0.96675(15) -0.00038(15) 0.0246(6) Uani 1 1 d .
H12A H 0.6078 0.9583 0.0377 0.030 Uiso 1 1 calc R
H12B H 0.5959 0.9771 -0.0384 0.030 Uiso 1 1 calc R
C130 C 0.52913(15) 1.02588(15) 0.01564(14) 0.0250(6) Uani 1 1 d .
H13A H 0.5600 1.0633 0.0225 0.030 Uiso 1 1 calc R
H13B H 0.4930 1.0350 -0.0221 0.030 Uiso 1 1 calc R
C131 C 0.49462(15) 1.01475(15) 0.07782(15) 0.0251(6) Uani 1 1 d .
C132 C 0.38157(14) 1.00306(15) 0.12256(14) 0.0222(6) Uani 1 1 d .
C133 C 0.30383(14) 0.99247(15) 0.09112(15) 0.0258(6) Uani 1 1 d .
H13F H 0.3012 0.9569 0.0601 0.039 Uiso 1 1 calc R
H13G H 0.2862 1.0310 0.0678 0.039 Uiso 1 1 calc R
H13H H 0.2758 0.9829 0.1259 0.039 Uiso 1 1 calc R
C134 C 0.38821(16) 1.06388(15) 0.16679(15) 0.0283(7) Uani 1 1 d .
H13C H 0.3739 1.1012 0.1397 0.042 Uiso 1 1 calc R
H13D H 0.4364 1.0690 0.1872 0.042 Uiso 1 1 calc R
H13E H 0.3584 1.0596 0.2011 0.042 Uiso 1 1 calc R
C135 C 0.40665(13) 0.94365(14) 0.16585(14) 0.0211(6) Uani 1 1 d .
C136 C 0.44023(16) 0.82788(15) 0.16559(15) 0.0279(7) Uani 1 1 d .
H136 H 0.4331 0.8310 0.2127 0.033 Uiso 1 1 calc R
C137 C 0.39341(17) 0.77249(15) 0.13305(16) 0.0322(7) Uani 1 1 d .
H13I H 0.3961 0.7716 0.0853 0.039 Uiso 1 1 calc R
H13J H 0.4115 0.7315 0.1519 0.039 Uiso 1 1 calc R
C138 C 0.31760(17) 0.77953(14) 0.14345(15) 0.0298(7) Uani 1 1 d .
C139 C 0.27075(17) 0.81699(16) 0.09979(17) 0.0350(8) Uani 1 1 d .
H139 H 0.2856 0.8340 0.0614 0.042 Uiso 1 1 calc R
C140 C 0.20226(18) 0.82944(18) 0.11239(18) 0.0406(9) Uani 1 1 d .
H140 H 0.1724 0.8559 0.0837 0.049 Uiso 1 1 calc R
C141 C 0.17916(18) 0.8021(2) 0.16786(19) 0.0440(9) Uani 1 1 d .
H141 H 0.1335 0.8098 0.1767 0.053 Uiso 1 1 calc R
C142 C 0.22461(18) 0.76260(18) 0.21086(17) 0.0394(8) Uani 1 1 d .
H142 H 0.2089 0.7433 0.2478 0.047 Uiso 1 1 calc R
C143 C 0.29266(18) 0.75232(16) 0.19839(15) 0.0335(7) Uani 1 1 d .
H143 H 0.3226 0.7264 0.2276 0.040 Uiso 1 1 calc R
C144 C 0.51997(16) 0.81570(16) 0.16351(17) 0.0339(7) Uani 1 1 d .
H14A H 0.5333 0.7749 0.1855 0.041 Uiso 1 1 calc R
H14B H 0.5278 0.8120 0.1171 0.041 Uiso 1 1 calc R
C145 C 0.56732(17) 0.8694(2) 0.19749(19) 0.0436(9) Uani 1 1 d .
H14C H 0.5520 0.9104 0.1766 0.052 Uiso 1 1 calc R
H14D H 0.5601 0.8719 0.2442 0.052 Uiso 1 1 calc R
C146 C 0.6461(2) 0.8618(2) 0.1949(3) 0.0618(12) Uani 1 1 d .
C147 C 0.7716(3) 0.9072(5) 0.2425(3) 0.156(5) Uani 1 1 d .
H14F H 0.7899 0.8926 0.2024 0.187 Uiso 1 1 calc R
H14G H 0.7888 0.9501 0.2556 0.187 Uiso 1 1 calc R
C148 C 0.7806(3) 0.8551(4) 0.3028(4) 0.139(3) Uani 1 1 d .
H14H H 0.7556 0.8161 0.2882 0.208 Uiso 1 1 calc R
H14I H 0.7616 0.8728 0.3406 0.208 Uiso 1 1 calc R
H14J H 0.8297 0.8455 0.3155 0.208 Uiso 1 1 calc R
C149 C 0.5551(3) 0.0622(3) 0.3252(2) 0.0800(17) Uani 1 1 d .
H14K H 0.5236 0.0931 0.3001 0.096 Uiso 1 1 calc R
H14L H 0.5707 0.0785 0.3701 0.096 Uiso 1 1 calc R
O30 O 0.51867(16) -0.0139(2) 0.32575(15) 0.0931(15) Uani 1 1 d .
H30A H 0.4883 -0.0181 0.2929 0.140 Uiso 1 1 calc R
C151 C 0.5542(2) 0.0590(3) 0.8291(2) 0.0669(13) Uani 1 1 d .
H15A H 0.5194 0.0895 0.8077 0.080 Uiso 1 1 calc R
H15B H 0.5705 0.0742 0.8742 0.080 Uiso 1 1 calc R
O29 O 0.52028(13) -0.00898(16) 0.83186(12) 0.0564(8) Uani 1 1 d .
H29A H 0.4999 -0.0186 0.7946 0.085 Uiso 1 1 calc R
N1 N 0.96626(13) 0.22727(13) 0.45235(12) 0.0303(6) Uani 1 1 d .
H1 H 0.9458 0.2643 0.4469 0.036 Uiso 1 1 calc R
N2 N 0.87270(12) 0.12424(13) 0.45672(13) 0.0285(6) Uani 1 1 d .
H2 H 0.8630 0.1579 0.4319 0.034 Uiso 1 1 calc R
N3 N 1.00790(12) 0.00336(13) 0.42946(12) 0.0275(6) Uani 1 1 d .
H3 H 1.0152 0.0445 0.4304 0.033 Uiso 1 1 calc R
N4 N 0.98835(13) -0.05148(13) 0.55251(12) 0.0281(6) Uani 1 1 d .
H4 H 0.9744 -0.0130 0.5407 0.034 Uiso 1 1 calc R
N5 N 0.96292(12) 0.26679(12) 0.95285(12) 0.0228(5) Uani 1 1 d .
H5 H 0.9429 0.3040 0.9465 0.027 Uiso 1 1 calc R
N6 N 0.86615(12) 0.16360(12) 0.94845(12) 0.0246(5) Uani 1 1 d .
H6 H 0.8556 0.1987 0.9263 0.030 Uiso 1 1 calc R
N7 N 1.00388(12) 0.04112(12) 0.90983(12) 0.0239(5) Uani 1 1 d .
H7 H 1.0137 0.0817 0.9133 0.029 Uiso 1 1 calc R
N8 N 0.99049(11) -0.01222(11) 1.03419(11) 0.0204(5) Uani 1 1 d .
H8 H 0.9771 0.0263 1.0221 0.025 Uiso 1 1 calc R
N9 N 0.35085(12) 0.96254(12) 0.34960(12) 0.0226(5) Uani 1 1 d .
H9 H 0.3553 0.9629 0.3077 0.027 Uiso 1 1 calc R
N10 N 0.47169(11) 0.91752(12) 0.43508(12) 0.0226(5) Uani 1 1 d .
H10 H 0.4745 0.9409 0.4002 0.027 Uiso 1 1 calc R
N11 N 0.43302(12) 1.00574(12) 0.56989(11) 0.0227(5) Uani 1 1 d .
H11 H 0.4112 1.0061 0.5295 0.027 Uiso 1 1 calc R
N12 N 0.43152(12) 0.88518(12) 0.63657(12) 0.0242(5) Uani 1 1 d .
H12 H 0.4256 0.8856 0.5934 0.029 Uiso 1 1 calc R
N13 N 0.34837(11) 0.96265(12) -0.15464(12) 0.0216(5) Uani 1 1 d .
H13 H 0.3545 0.9621 -0.1961 0.026 Uiso 1 1 calc R
N14 N 0.46484(11) 0.91672(12) -0.06536(12) 0.0211(5) Uani 1 1 d .
H14 H 0.4694 0.9389 -0.1006 0.025 Uiso 1 1 calc R
N15 N 0.42269(12) 1.01055(12) 0.06730(11) 0.0217(5) Uani 1 1 d .
H15 H 0.4010 1.0124 0.0269 0.026 Uiso 1 1 calc R
N16 N 0.41818(12) 0.88935(12) 0.13275(12) 0.0235(5) Uani 1 1 d .
H16 H 0.4123 0.8906 0.0896 0.028 Uiso 1 1 calc R
O1 O 0.99467(11) 0.24539(10) 0.35165(10) 0.0296(5) Uani 1 1 d .
O2 O 1.01949(11) 0.14650(11) 0.40070(11) 0.0310(5) Uani 1 1 d .
O3 O 0.94584(10) 0.08282(10) 0.54551(10) 0.0288(5) Uani 1 1 d .
O4 O 0.92803(12) -0.07636(11) 0.39595(11) 0.0381(5) Uani 1 1 d .
O5 O 1.05778(11) -0.13622(11) 0.53148(11) 0.0338(5) Uani 1 1 d .
O6 O 0.75523(14) -0.12943(17) 0.49477(18) 0.0733(10) Uani 1 1 d .
O7 O 0.79891(12) -0.22777(14) 0.47602(15) 0.0578(8) Uani 1 1 d .
O8 O 1.00440(10) 0.28660(10) 0.85826(10) 0.0255(4) Uani 1 1 d .
O9 O 1.02117(10) 0.18679(10) 0.90619(10) 0.0261(5) Uani 1 1 d .
O10 O 0.94070(10) 0.11740(9) 1.03352(10) 0.0254(4) Uani 1 1 d .
O11 O 0.91577(11) -0.03137(10) 0.87763(11) 0.0313(5) Uani 1 1 d .
O12 O 1.05879(10) -0.09781(10) 1.01319(10) 0.0267(5) Uani 1 1 d .
O13 O 0.75109(11) -0.10924(12) 1.00539(15) 0.0501(7) Uani 1 1 d .
O14 O 0.80491(10) -0.20153(11) 0.98281(12) 0.0360(6) Uani 1 1 d .
O15 O 0.34471(10) 1.06936(10) 0.33858(10) 0.0246(4) Uani 1 1 d .
O16 O 0.34345(10) 1.02445(10) 0.44157(10) 0.0271(5) Uani 1 1 d .
O17 O 0.39703(10) 0.86746(10) 0.49627(9) 0.0232(4) Uani 1 1 d .
O18 O 0.53999(11) 1.00660(10) 0.63536(10) 0.0306(5) Uani 1 1 d .
O19 O 0.42213(10) 0.94196(10) 0.73095(9) 0.0275(5) Uani 1 1 d .
O20 O 0.68482(14) 0.83808(15) 0.66480(16) 0.0593(8) Uani 1 1 d .
O21 O 0.69716(12) 0.89805(16) 0.75822(15) 0.0590(8) Uani 1 1 d .
O22 O 0.34809(10) 1.06929(10) -0.16685(10) 0.0241(4) Uani 1 1 d .
O23 O 0.33875(10) 1.02620(10) -0.06466(10) 0.0250(4) Uani 1 1 d .
O24 O 0.38641(10) 0.86827(10) -0.00676(10) 0.0235(4) Uani 1 1 d .
O25 O 0.52998(10) 1.00951(11) 0.13371(10) 0.0290(5) Uani 1 1 d .
O26 O 0.41203(10) 0.94587(10) 0.22751(10) 0.0268(5) Uani 1 1 d .
O27 O 0.68483(16) 0.8984(2) 0.2392(3) 0.145(2) Uani 1 1 d .
O28 O 0.67025(16) 0.82673(15) 0.15957(19) 0.0722(10) Uani 1 1 d .
C152 C 0.6119(3) 0.0551(3) 0.7921(2) 0.0762(16) Uani 1 1 d .
H15C H 0.6421 0.0198 0.8087 0.114 Uiso 1 1 calc R
H15D H 0.6382 0.0949 0.7969 0.114 Uiso 1 1 calc R
H15E H 0.5945 0.0481 0.7455 0.114 Uiso 1 1 calc R
C150 C 0.6090(4) 0.0457(5) 0.2933(3) 0.147(4) Uani 1 1 d .
H15F H 0.6228 0.0019 0.3045 0.220 Uiso 1 1 calc R
H15H H 0.6481 0.0741 0.3066 0.220 Uiso 1 1 calc R
H15I H 0.5947 0.0491 0.2457 0.220 Uiso 1 1 calc R

loop_
_atom_site_aniso_label
_atom_site_aniso_U_11
_atom_site_aniso_U_22
_atom_site_aniso_U_33
_atom_site_aniso_U_23
_atom_site_aniso_U_13
_atom_site_aniso_U_12
C1 0.0382(17) 0.0302(18) 0.0323(18) -0.0025(14) 0.0109(14) 0.0049(14)
C2 0.054(2) 0.039(2) 0.036(2) -0.0077(16) 0.0124(17) -0.0031(17)
C3 0.059(2) 0.0313(19) 0.0286(18) 0.0042(14) 0.0110(16) 0.0087(17)
C4 0.0401(19) 0.048(2) 0.059(3) 0.0084(19) 0.0173(18) 0.0074(17)
C5 0.0281(15) 0.0266(17) 0.0240(16) 0.0026(12) 0.0018(12) -0.0006(13)
C6 0.0380(17) 0.0234(16) 0.0238(16) 0.0026(12) -0.0002(13) 0.0009(13)
C7 0.067(2) 0.0305(19) 0.0249(17) -0.0042(14) 0.0058(16) 0.0038(17)
C8 0.0422(18) 0.0323(19) 0.0323(18) 0.0045(14) -0.0065(15) -0.0116(15)
C9 0.0293(15) 0.0286(17) 0.0236(15) -0.0054(13) 0.0045(12) 0.0053(13)
C10 0.0234(14) 0.0401(19) 0.0293(17) -0.0052(14) 0.0006(12) -0.0020(13)
C11 0.0266(16) 0.069(3) 0.0327(19) -0.0027(18) 0.0028(14) 0.0003(17)
C12 0.0233(15) 0.050(2) 0.0361(19) 0.0006(16) 0.0052(13) 0.0062(15)
C13 0.0263(15) 0.041(2) 0.050(2) -0.0062(17) 0.0119(15) -0.0011(14)
C14 0.042(2) 0.051(2) 0.054(2) 0.0130(19) 0.0184(18) 0.0086(18)
C15 0.051(2) 0.061(3) 0.041(2) -0.0011(19) 0.0109(18) 0.015(2)
C16 0.064(2) 0.044(2) 0.048(2) -0.0055(18) 0.015(2) 0.019(2)
C17 0.047(2) 0.041(2) 0.047(2) 0.0070(17) 0.0105(17) 0.0101(17)
C18 0.0280(15) 0.047(2) 0.0319(18) -0.0038(15) -0.0054(13) -0.0031(15)
C19 0.0353(16) 0.042(2) 0.0236(16) -0.0065(14) 0.0032(13) -0.0018(15)
C20 0.0320(15) 0.0305(18) 0.0248(16) -0.0043(13) 0.0084(13) 0.0000(13)
C21 0.0289(15) 0.0225(16) 0.0391(18) 0.0028(14) 0.0020(13) 0.0028(13)
C22 0.0295(16) 0.036(2) 0.059(2) 0.0116(17) -0.0067(16) -0.0030(15)
C23 0.047(2) 0.039(2) 0.050(2) 0.0115(17) 0.0217(17) 0.0103(17)
C24 0.0284(15) 0.0195(16) 0.0317(17) -0.0052(12) 0.0010(13) -0.0023(12)
C25 0.0325(15) 0.0234(16) 0.0269(16) -0.0023(12) 0.0030(12) -0.0008(13)
C26 0.0341(16) 0.0253(16) 0.0297(16) -0.0039(13) 0.0069(13) 0.0001(13)
C27 0.0329(15) 0.0259(17) 0.0235(15) -0.0027(12) 0.0016(12) 0.0021(13)
C28 0.0375(16) 0.0268(17) 0.0297(16) -0.0023(13) 0.0062(13) 0.0040(14)
C29 0.0380(17) 0.038(2) 0.0329(18) 0.0020(15) 0.0005(14) 0.0081(16)
C30 0.0345(17) 0.041(2) 0.043(2) -0.0068(16) -0.0032(15) -0.0012(15)
C31 0.045(2) 0.032(2) 0.055(2) -0.0141(17) -0.0120(17) -0.0018(16)
C32 0.0407(18) 0.0230(17) 0.042(2) -0.0072(14) -0.0065(15) 0.0060(14)
C33 0.0328(16) 0.0307(18) 0.0429(19) -0.0033(15) 0.0039(14) -0.0021(14)
C34 0.0315(16) 0.034(2) 0.049(2) -0.0059(16) -0.0041(15) -0.0032(15)
C35 0.0270(16) 0.056(3) 0.062(3) -0.019(2) 0.0059(16) -0.0004(17)
C36 0.041(2) 0.069(3) 0.107(4) -0.029(3) 0.001(2) -0.019(2)
C37 0.070(3) 0.086(4) 0.135(5) -0.055(4) -0.009(3) -0.020(3)
C38 0.0343(16) 0.0241(16) 0.0291(16) -0.0022(13) 0.0112(13) 0.0037(13)
C39 0.0477(19) 0.0329(19) 0.0310(18) 0.0045(14) 0.0156(15) 0.0081(15)
C40 0.055(2) 0.036(2) 0.0310(18) -0.0085(15) 0.0107(16) -0.0050(17)
C41 0.0374(18) 0.039(2) 0.051(2) 0.0066(17) 0.0168(16) 0.0068(16)
C42 0.0204(13) 0.0172(15) 0.0261(15) 0.0006(11) 0.0020(11) -0.0009(11)
C43 0.0263(14) 0.0188(15) 0.0235(15) -0.0002(11) 0.0032(11) 0.0008(12)
C44 0.0375(16) 0.0221(16) 0.0291(16) -0.0012(13) 0.0048(13) -0.0024(13)
C45 0.0300(15) 0.0229(16) 0.0309(17) -0.0001(13) -0.0043(13) -0.0049(12)
C46 0.0263(14) 0.0198(15) 0.0216(14) -0.0010(11) 0.0026(12) 0.0022(12)
C47 0.0257(14) 0.0173(15) 0.0285(16) -0.0019(11) -0.0034(12) -0.0022(11)
C48 0.0227(14) 0.0271(17) 0.0390(18) 0.0001(14) -0.0016(13) -0.0007(12)
C49 0.0183(13) 0.0280(17) 0.0410(19) -0.0024(14) 0.0015(13) 0.0020(12)
C50 0.0299(16) 0.0285(18) 0.053(2) -0.0049(16) 0.0144(15) -0.0077(14)
C51 0.047(2) 0.036(2) 0.064(3) 0.0042(19) 0.0233(19) -0.0082(17)
C52 0.051(2) 0.049(2) 0.046(2) -0.0034(19) 0.0158(18) 0.0011(19)
C53 0.049(2) 0.032(2) 0.056(2) -0.0123(17) 0.0125(18) 0.0048(17)
C54 0.0369(17) 0.0301(19) 0.044(2) 0.0059(15) 0.0059(15) 0.0067(15)
C55 0.0277(15) 0.0235(16) 0.0296(16) -0.0020(12) -0.0065(12) 0.0021(12)
C56 0.0335(15) 0.0262(17) 0.0243(15) 0.0000(12) 0.0009(13) 0.0010(13)
C57 0.0261(14) 0.0212(16) 0.0266(15) -0.0044(12) 0.0036(12) 0.0017(12)
C58 0.0216(13) 0.0188(15) 0.0283(15) 0.0022(12) 0.0028(11) 0.0016(11)
C59 0.0234(14) 0.0265(17) 0.0446(19) 0.0096(14) 0.0040(13) -0.0047(13)
C60 0.0373(16) 0.0275(18) 0.0342(17) 0.0048(14) 0.0128(14) 0.0069(14)
C61 0.0189(12) 0.0153(14) 0.0266(15) -0.0011(11) 0.0015(11) -0.0056(11)
C62 0.0187(12) 0.0225(15) 0.0254(15) 0.0008(12) 0.0029(11) -0.0042(11)
C63 0.0212(13) 0.0295(17) 0.0278(15) -0.0004(13) 0.0035(11) -0.0016(12)
C64 0.0253(13) 0.0249(16) 0.0219(14) -0.0002(12) 0.0009(11) -0.0046(12)
C65 0.0316(16) 0.0219(16) 0.0370(18) 0.0023(13) 0.0002(13) -0.0006(13)
C66 0.0271(15) 0.0281(18) 0.0426(19) 0.0011(14) 0.0033(14) -0.0075(13)
C67 0.0225(14) 0.043(2) 0.0286(17) -0.0081(14) 0.0023(13) -0.0100(14)
C68 0.0417(19) 0.065(3) 0.041(2) 0.0254(19) -0.0129(16) -0.0132(19)
C69 0.0372(18) 0.046(2) 0.0379(19) 0.0168(16) -0.0004(15) -0.0144(16)
C70 0.0163(12) 0.0236(16) 0.0376(17) 0.0003(13) 0.0035(12) -0.0027(11)
C71 0.0205(13) 0.0240(16) 0.0402(18) -0.0015(13) 0.0007(13) -0.0019(12)
C72 0.0253(15) 0.0286(18) 0.0414(19) -0.0070(14) 0.0024(13) -0.0027(13)
C73 0.0235(16) 0.039(2) 0.084(3) -0.019(2) 0.0088(17) -0.0089(15)
C74 0.040(2) 0.040(2) 0.130(4) -0.035(3) 0.014(2) -0.0069(18)
C75 0.0368(16) 0.0195(16) 0.0292(16) -0.0034(12) -0.0024(13) 0.0006(13)
C76 0.052(2) 0.0247(18) 0.042(2) 0.0031(15) -0.0110(17) 0.0010(16)
C77 0.0350(17) 0.0301(18) 0.0387(19) -0.0055(14) -0.0042(14) -0.0046(14)
C78 0.0380(18) 0.035(2) 0.052(2) -0.0033(17) 0.0051(16) 0.0074(16)
C79 0.0186(12) 0.0248(16) 0.0237(15) 0.0004(12) -0.0018(11) -0.0014(11)
C80 0.0231(13) 0.0226(15) 0.0163(13) 0.0009(11) 0.0032(11) -0.0039(11)
C81 0.0381(16) 0.0224(16) 0.0234(15) -0.0021(12) 0.0040(13) -0.0059(13)
C82 0.0255(14) 0.0357(18) 0.0230(15) 0.0064(13) 0.0041(12) -0.0079(13)
C83 0.0253(13) 0.0178(14) 0.0195(14) -0.0036(11) 0.0048(11) 0.0011(11)
C84 0.0218(13) 0.0267(17) 0.0333(17) -0.0042(13) 0.0015(12) -0.0001(12)
C85 0.0270(15) 0.0343(19) 0.057(2) -0.0095(16) 0.0059(15) 0.0008(14)
C86 0.0255(14) 0.0278(17) 0.0349(18) -0.0017(13) 0.0033(13) 0.0069(13)
C87 0.0439(18) 0.0259(17) 0.0288(17) -0.0017(13) 0.0038(14) 0.0112(14)
C88 0.048(2) 0.0221(17) 0.042(2) 0.0066(14) 0.0133(16) 0.0052(15)
C89 0.0456(19) 0.0220(17) 0.044(2) -0.0068(15) 0.0029(16) 0.0032(15)
C90 0.050(2) 0.0303(19) 0.0325(18) -0.0032(14) 0.0064(15) 0.0056(16)
C91 0.0378(17) 0.0304(18) 0.0388(19) -0.0002(15) 0.0142(15) 0.0050(15)
C92 0.0208(13) 0.0292(17) 0.0382(18) -0.0058(14) 0.0030(12) -0.0029(13)
C93 0.0275(14) 0.0245(16) 0.0311(16) -0.0034(13) 0.0024(12) -0.0041(12)
C94 0.0292(14) 0.0173(15) 0.0300(16) 0.0002(12) 0.0015(12) -0.0016(12)
C95 0.0310(15) 0.0262(16) 0.0184(14) -0.0004(12) 0.0039(12) 0.0030(13)
C96 0.0275(15) 0.0323(18) 0.0279(16) 0.0027(13) 0.0041(12) 0.0064(13)
C97 0.0474(18) 0.0230(16) 0.0253(16) -0.0020(13) 0.0044(14) 0.0062(14)
C98 0.0269(14) 0.0209(15) 0.0233(15) 0.0003(11) 0.0021(12) -0.0007(12)
C99 0.0368(16) 0.0210(15) 0.0225(15) 0.0037(12) 0.0049(12) 0.0031(13)
C100 0.0402(17) 0.0201(16) 0.0295(17) 0.0036(13) 0.0052(14) 0.0041(13)
C101 0.0422(17) 0.0172(15) 0.0218(15) -0.0026(12) 0.0018(13) 0.0002(13)
C102 0.0455(18) 0.0264(17) 0.0254(17) 0.0027(13) 0.0006(14) -0.0008(15)
C103 0.049(2) 0.036(2) 0.0282(17) -0.0005(14) 0.0039(15) -0.0137(16)
C104 0.0343(17) 0.038(2) 0.0373(19) -0.0096(15) 0.0017(15) -0.0057(15)
C105 0.0396(17) 0.0317(18) 0.0350(19) 0.0038(14) -0.0035(15) 0.0004(15)
C106 0.0411(17) 0.0284(18) 0.0285(17) -0.0005(13) 0.0010(14) -0.0030(14)
C107 0.0332(16) 0.0316(18) 0.0256(16) 0.0028(13) 0.0054(13) 0.0103(14)
C108 0.0340(16) 0.0337(19) 0.0323(17) 0.0034(14) 0.0011(14) 0.0095(14)
C109 0.0393(18) 0.0266(18) 0.049(2) 0.0120(16) 0.0113(17) 0.0061(15)
C110 0.0299(19) 0.076(3) 0.085(3) -0.005(3) 0.000(2) -0.002(2)
C111 0.039(2) 0.078(4) 0.094(4) -0.005(3) -0.014(2) 0.003(2)
C112 0.0342(16) 0.0167(15) 0.0303(16) -0.0038(12) 0.0005(13) -0.0016(12)
C113 0.0334(16) 0.0278(18) 0.042(2) -0.0092(15) 0.0037(15) -0.0040(14)
C114 0.0326(17) 0.0282(18) 0.049(2) -0.0067(15) 0.0049(15) 0.0083(14)
C115 0.061(2) 0.0198(17) 0.041(2) 0.0043(14) 0.0038(17) 0.0015(16)
C116 0.0185(12) 0.0227(15) 0.0218(15) 0.0015(11) 0.0018(11) 0.0021(11)
C117 0.0211(13) 0.0182(14) 0.0225(14) 0.0020(11) 0.0060(11) -0.0017(11)
C118 0.0355(16) 0.0157(15) 0.0267(16) -0.0051(11) 0.0052(13) -0.0035(12)
C119 0.0225(13) 0.0325(17) 0.0255(15) 0.0004(13) 0.0027(12) -0.0042(12)
C120 0.0246(13) 0.0156(14) 0.0234(15) -0.0042(11) 0.0091(11) 0.0035(11)
C121 0.0209(13) 0.0274(16) 0.0278(16) -0.0002(12) 0.0021(12) 0.0032(12)
C122 0.0242(15) 0.0334(19) 0.044(2) -0.0051(15) 0.0059(14) 0.0050(13)
C123 0.0232(14) 0.0257(16) 0.0353(18) 0.0017(13) 0.0031(13) 0.0092(12)
C124 0.0353(16) 0.0244(17) 0.0378(18) 0.0032(14) 0.0104(14) 0.0044(14)
C125 0.0443(19) 0.0305(19) 0.0344(18) -0.0020(14) 0.0060(15) 0.0067(15)
C126 0.0420(18) 0.0231(17) 0.045(2) -0.0005(15) 0.0025(16) 0.0059(15)
C127 0.0390(17) 0.0217(17) 0.046(2) 0.0084(14) 0.0126(15) 0.0057(14)
C128 0.0390(17) 0.0238(17) 0.0364(18) 0.0026(13) 0.0096(14) 0.0105(14)
C129 0.0169(12) 0.0290(16) 0.0283(15) -0.0024(13) 0.0045(11) -0.0003(12)
C130 0.0256(14) 0.0253(16) 0.0248(15) -0.0024(12) 0.0054(12) -0.0037(12)
C131 0.0272(14) 0.0198(15) 0.0284(16) -0.0037(12) 0.0039(12) -0.0003(12)
C132 0.0239(13) 0.0247(15) 0.0182(13) -0.0050(11) 0.0041(11) 0.0010(12)
C133 0.0218(13) 0.0284(16) 0.0277(15) 0.0001(12) 0.0056(12) 0.0018(12)
C134 0.0381(16) 0.0208(16) 0.0272(16) -0.0032(12) 0.0093(13) 0.0009(13)
C135 0.0188(12) 0.0235(15) 0.0217(14) -0.0004(11) 0.0050(11) 0.0000(11)
C136 0.0360(16) 0.0238(16) 0.0245(15) 0.0040(12) 0.0063(13) 0.0066(13)
C137 0.0504(19) 0.0173(15) 0.0301(17) 0.0013(13) 0.0102(15) 0.0043(14)
C138 0.0484(18) 0.0149(15) 0.0252(16) -0.0044(12) 0.0022(14) -0.0068(13)
C139 0.0440(18) 0.0285(18) 0.0301(17) -0.0005(13) -0.0029(14) -0.0137(15)
C140 0.0379(18) 0.034(2) 0.046(2) 0.0022(16) -0.0088(16) -0.0148(15)
C141 0.0332(17) 0.049(2) 0.049(2) -0.0071(18) 0.0021(16) -0.0168(17)
C142 0.0432(19) 0.041(2) 0.0333(18) -0.0040(15) 0.0030(15) -0.0192(16)
C143 0.052(2) 0.0243(17) 0.0231(16) -0.0020(13) 0.0011(14) -0.0070(15)
C144 0.0387(17) 0.0284(18) 0.0366(18) 0.0062(14) 0.0118(14) 0.0165(14)
C145 0.0311(17) 0.057(3) 0.041(2) 0.0064(18) 0.0021(15) 0.0148(17)
C146 0.060(3) 0.037(2) 0.090(3) 0.001(2) 0.016(2) 0.030(2)
C147 0.105(5) 0.254(11) 0.090(5) -0.097(6) -0.046(4) 0.126(6)
C148 0.090(5) 0.162(8) 0.177(8) -0.085(7) 0.062(5) -0.058(5)
C149 0.079(3) 0.117(5) 0.040(3) -0.007(3) -0.004(2) 0.044(3)
O30 0.0643(19) 0.174(4) 0.0361(16) 0.036(2) -0.0115(14) -0.073(2)
C151 0.060(3) 0.100(4) 0.038(2) -0.005(2) -0.002(2) 0.019(3)
O29 0.0464(15) 0.092(2) 0.0280(13) 0.0112(14) -0.0032(11) -0.0388(15)
N1 0.0385(14) 0.0260(15) 0.0252(14) 0.0010(11) 0.0004(11) 0.0055(12)
N2 0.0276(12) 0.0269(15) 0.0298(14) 0.0034(11) 0.0002(11) 0.0017(11)
N3 0.0295(12) 0.0203(13) 0.0315(14) 0.0013(11) 0.0003(11) -0.0021(11)
N4 0.0336(13) 0.0223(14) 0.0283(14) 0.0008(11) 0.0042(11) -0.0008(11)
N5 0.0275(12) 0.0150(12) 0.0255(13) 0.0031(10) 0.0027(10) 0.0028(10)
N6 0.0239(11) 0.0172(13) 0.0311(14) 0.0007(10) -0.0022(10) 0.0003(10)
N7 0.0275(12) 0.0159(12) 0.0280(13) 0.0014(10) 0.0030(10) -0.0013(10)
N8 0.0227(11) 0.0144(12) 0.0246(13) 0.0002(9) 0.0048(10) 0.0008(9)
N9 0.0277(12) 0.0215(13) 0.0191(12) 0.0010(10) 0.0046(10) -0.0006(10)
N10 0.0224(11) 0.0242(13) 0.0214(12) 0.0002(10) 0.0034(9) -0.0019(10)
N11 0.0279(12) 0.0206(13) 0.0191(12) -0.0009(10) 0.0022(9) 0.0021(10)
N12 0.0330(13) 0.0205(13) 0.0184(12) 0.0004(9) 0.0017(10) 0.0040(10)
N13 0.0243(11) 0.0202(12) 0.0200(12) 0.0005(10) 0.0024(9) 0.0017(10)
N14 0.0224(11) 0.0206(13) 0.0212(12) 0.0029(9) 0.0054(9) 0.0016(10)
N15 0.0253(11) 0.0233(13) 0.0167(11) -0.0009(9) 0.0033(9) 0.0007(10)
N16 0.0289(12) 0.0204(13) 0.0210(12) 0.0006(10) 0.0027(10) 0.0046(10)
O1 0.0379(11) 0.0248(12) 0.0262(11) 0.0026(9) 0.0046(9) 0.0060(9)
O2 0.0339(11) 0.0258(12) 0.0325(12) 0.0030(9) 0.0022(9) 0.0042(9)
O3 0.0322(11) 0.0250(12) 0.0278(11) 0.0008(9) 0.0001(9) 0.0013(9)
O4 0.0465(13) 0.0306(13) 0.0378(13) -0.0079(10) 0.0086(11) -0.0098(11)
O5 0.0409(12) 0.0219(12) 0.0385(13) -0.0021(10) 0.0049(10) 0.0031(10)
O6 0.0340(14) 0.075(2) 0.105(3) -0.0289(19) -0.0128(15) 0.0146(15)
O7 0.0288(12) 0.0555(18) 0.087(2) -0.0284(16) 0.0002(13) -0.0071(12)
O8 0.0299(10) 0.0207(11) 0.0274(11) 0.0014(8) 0.0085(9) 0.0050(8)
O9 0.0292(10) 0.0168(11) 0.0325(12) -0.0004(8) 0.0049(9) 0.0032(8)
O10 0.0281(10) 0.0163(10) 0.0302(11) 0.0000(9) -0.0011(9) 0.0015(8)
O11 0.0345(11) 0.0211(11) 0.0373(12) -0.0028(9) 0.0015(9) -0.0043(9)
O12 0.0305(10) 0.0174(11) 0.0327(12) 0.0025(9) 0.0060(9) -0.0007(9)
O13 0.0207(11) 0.0318(14) 0.096(2) -0.0204(14) 0.0033(12) 0.0029(10)
O14 0.0204(10) 0.0268(12) 0.0601(16) -0.0127(11) 0.0033(10) -0.0028(9)
O15 0.0313(10) 0.0195(11) 0.0225(10) 0.0004(8) 0.0023(8) -0.0019(9)
O16 0.0310(10) 0.0269(12) 0.0224(11) -0.0023(9) 0.0009(8) 0.0027(9)
O17 0.0315(10) 0.0198(10) 0.0180(10) 0.0018(8) 0.0029(8) 0.0004(8)
O18 0.0335(11) 0.0257(12) 0.0298(12) -0.0040(9) -0.0051(9) -0.0028(9)
O19 0.0344(11) 0.0310(12) 0.0172(10) -0.0024(8) 0.0039(8) 0.0035(9)
O20 0.0491(15) 0.061(2) 0.074(2) -0.0193(16) 0.0308(15) -0.0105(14)
O21 0.0302(12) 0.081(2) 0.0628(18) -0.0111(16) -0.0047(12) 0.0057(14)
O22 0.0302(10) 0.0184(10) 0.0242(11) -0.0020(8) 0.0053(8) 0.0022(8)
O23 0.0283(10) 0.0245(11) 0.0228(11) -0.0053(8) 0.0054(8) 0.0030(9)
O24 0.0279(10) 0.0218(11) 0.0209(10) 0.0002(8) 0.0039(8) -0.0004(8)
O25 0.0277(10) 0.0343(13) 0.0240(11) -0.0021(9) 0.0002(9) -0.0038(9)
O26 0.0333(11) 0.0270(12) 0.0213(10) -0.0014(8) 0.0074(8) -0.0007(9)
O27 0.0310(16) 0.137(4) 0.258(6) -0.108(4) -0.013(2) 0.015(2)
O28 0.0647(19) 0.0398(17) 0.123(3) -0.0013(19) 0.0510(19) -0.0097(15)
C152 0.067(3) 0.118(5) 0.042(3) -0.007(3) 0.000(2) -0.023(3)
C150 0.137(6) 0.227(10) 0.061(4) -0.053(5) -0.037(4) 0.087(7)

loop_
_atom_type_symbol
_atom_type_description
_atom_type_scat_dispersion_real
_atom_type_scat_dispersion_imag
_atom_type_scat_source
C C 0.0033 0.0016 'International Tables Vol C Tables 4.2.6.8 and 6.1.1.4'
H H 0.0000 0.0000 'International Tables Vol C Tables 4.2.6.8 and 6.1.1.4'
N N 0.0061 0.0033 'International Tables Vol C Tables 4.2.6.8 and 6.1.1.4'
O O 0.0106 0.0060 'International Tables Vol C Tables 4.2.6.8 and 6.1.1.4'

loop_
_geom_angle_atom_site_label_1
_geom_angle_atom_site_label_2
_geom_angle_atom_site_label_3
_geom_angle
O1 C1 C2 110.5(3)
O1 C1 C3 102.1(3)
C2 C1 C3 111.2(3)
O1 C1 C4 109.7(3)
C2 C1 C4 112.3(3)
C3 C1 C4 110.6(3)
C1 C2 H2A 109.5
C1 C2 H2B 109.5
H2A C2 H2B 109.5
C1 C2 H2C 109.5
H2A C2 H2C 109.5
H2B C2 H2C 109.5
C1 C3 H3A 109.5
C1 C3 H3B 109.5
H3A C3 H3B 109.5
C1 C3 H3C 109.5
H3A C3 H3C 109.5
H3B C3 H3C 109.5
C1 C4 H4A 109.5
C1 C4 H4B 109.5
H4A C4 H4B 109.5
C1 C4 H4C 109.5
H4A C4 H4C 109.5
H4B C4 H4C 109.5
O2 C5 N1 125.0(3)
O2 C5 O1 125.0(3)
N1 C5 O1 110.0(3)
N1 C6 C7 107.2(3)
N1 C6 C8 111.3(3)
C7 C6 C8 110.1(3)
N1 C6 C9 110.6(2)
C7 C6 C9 106.7(3)
C8 C6 C9 110.8(2)
C6 C7 H7A 109.5
C6 C7 H7B 109.5
H7A C7 H7B 109.5
C6 C7 H7C 109.5
H7A C7 H7C 109.5
H7B C7 H7C 109.5
C6 C8 H8A 109.5
C6 C8 H8B 109.5
H8A C8 H8B 109.5
C6 C8 H8C 109.5
H8A C8 H8C 109.5
H8B C8 H8C 109.5
O3 C9 N2 123.0(3)
O3 C9 C6 119.4(3)
N2 C9 C6 117.5(3)
N2 C10 C18 112.6(3)
N2 C10 C11 110.2(3)
C18 C10 C11 109.5(2)
N2 C10 H10G 108.1
C18 C10 H10G 108.1
C11 C10 H10G 108.1
C12 C11 C10 113.5(3)
C12 C11 H11P 108.9
C10 C11 H11P 108.9
C12 C11 H11Q 108.9
C10 C11 H11Q 108.9
H11P C11 H11Q 107.7
C17 C12 C13 118.4(3)
C17 C12 C11 121.8(4)
C13 C12 C11 119.8(3)
C14 C13 C12 120.4(4)
C14 C13 H13K 119.8
C12 C13 H13K 119.8
C13 C14 C15 120.4(4)
C13 C14 H14E 119.8
C15 C14 H14E 119.8
C14 C15 C16 119.5(4)
C14 C15 H15G 120.2
C16 C15 H15G 120.2
C17 C16 C15 119.7(4)
C17 C16 H16A 120.1
C15 C16 H16A 120.1
C16 C17 C12 121.6(4)
C16 C17 H17 119.2
C12 C17 H17 119.2
C10 C18 C19 113.9(2)
C10 C18 H18A 108.8
C19 C18 H18A 108.8
C10 C18 H18B 108.8
C19 C18 H18B 108.8
H18A C18 H18B 107.7
C20 C19 C18 113.7(3)
C20 C19 H19A 108.8
C18 C19 H19A 108.8
C20 C19 H19B 108.8
C18 C19 H19B 108.8
H19A C19 H19B 107.7
O4 C20 N3 122.8(3)
O4 C20 C19 122.2(3)
N3 C20 C19 114.9(3)
N3 C21 C24 112.1(2)
N3 C21 C23 109.8(3)
C24 C21 C23 109.2(3)
N3 C21 C22 107.8(3)
C24 C21 C22 107.0(3)
C23 C21 C22 110.9(3)
C21 C22 H22A 109.5
C21 C22 H22B 109.5
H22A C22 H22B 109.5
C21 C22 H22C 109.5
H22A C22 H22C 109.5
H22B C22 H22C 109.5
C21 C23 H23A 109.5
C21 C23 H23B 109.5
H23A C23 H23B 109.5
C21 C23 H23C 109.5
H23A C23 H23C 109.5
H23B C23 H23C 109.5
O5 C24 N4 123.3(3)
O5 C24 C21 120.7(3)
N4 C24 C21 115.9(3)
N4 C25 C33 110.0(2)
N4 C25 C26 108.8(3)
C33 C25 C26 112.9(3)
N4 C25 H25 108.4
C33 C25 H25 108.4
C26 C25 H25 108.4
C27 C26 C25 113.7(2)
C27 C26 H26A 108.8
C25 C26 H26A 108.8
C27 C26 H26B 108.8
C25 C26 H26B 108.8
H26A C26 H26B 107.7
C32 C27 C28 118.1(3)
C32 C27 C26 119.7(3)
C28 C27 C26 122.1(3)
C27 C28 C29 121.5(3)
C27 C28 H28 119.3
C29 C28 H28 119.3
C30 C29 C28 120.2(3)
C30 C29 H29 119.9
C28 C29 H29 119.9
C29 C30 C31 119.0(3)
C29 C30 H30 120.5
C31 C30 H30 120.5
C30 C31 C32 120.2(3)
C30 C31 H31 119.9
C32 C31 H31 119.9
C27 C32 C31 120.9(3)
C27 C32 H32 119.5
C31 C32 H32 119.5
C25 C33 C34 110.8(3)
C25 C33 H33A 109.5
C34 C33 H33A 109.5
C25 C33 H33B 109.5
C34 C33 H33B 109.5
H33A C33 H33B 108.1
C35 C34 C33 114.0(3)
C35 C34 H34A 108.8
C33 C34 H34A 108.8
C35 C34 H34B 108.8
C33 C34 H34B 108.8
H34A C34 H34B 107.7
O6 C35 O7 122.7(3)
O6 C35 C34 126.5(4)
O7 C35 C34 110.8(3)
O7 C36 C37 105.8(4)
O7 C36 H36A 110.6
C37 C36 H36A 110.6
O7 C36 H36B 110.6
C37 C36 H36B 110.6
H36A C36 H36B 108.7
C36 C37 H37A 109.5
C36 C37 H37B 109.5
H37A C37 H37B 109.5
C36 C37 H37C 109.5
H37A C37 H37C 109.5
H37B C37 H37C 109.5
O8 C38 C39 102.1(2)
O8 C38 C41 109.4(2)
C39 C38 C41 112.2(3)
O8 C38 C40 110.5(2)
C39 C38 C40 109.8(3)
C41 C38 C40 112.4(3)
C38 C39 H39A 109.5
C38 C39 H39B 109.5
H39A C39 H39B 109.5
C38 C39 H39C 109.5
H39A C39 H39C 109.5
H39B C39 H39C 109.5
C38 C40 H40A 109.5
C38 C40 H40B 109.5
H40A C40 H40B 109.5
C38 C40 H40C 109.5
H40A C40 H40C 109.5
H40B C40 H40C 109.5
C38 C41 H41A 109.5
C38 C41 H41B 109.5
H41A C41 H41B 109.5
C38 C41 H41C 109.5
H41A C41 H41C 109.5
H41B C41 H41C 109.5
O9 C42 N5 124.6(3)
O9 C42 O8 125.5(3)
N5 C42 O8 109.9(2)
N5 C43 C44 108.0(2)
N5 C43 C45 110.8(2)
C44 C43 C45 109.7(2)
N5 C43 C46 110.6(2)
C44 C43 C46 106.5(2)
C45 C43 C46 111.1(2)
C43 C44 H44A 109.5
C43 C44 H44B 109.5
H44A C44 H44B 109.5
C43 C44 H44C 109.5
H44A C44 H44C 109.5
H44B C44 H44C 109.5
C43 C45 H45A 109.5
C43 C45 H45B 109.5
H45A C45 H45B 109.5
C43 C45 H45C 109.5
H45A C45 H45C 109.5
H45B C45 H45C 109.5
O10 C46 N6 123.6(3)
O10 C46 C43 119.3(2)
N6 C46 C43 117.0(2)
N6 C47 C55 112.0(2)
N6 C47 C48 111.0(2)
C55 C47 C48 110.1(2)
N6 C47 H47 107.9
C55 C47 H47 107.9
C48 C47 H47 107.9
C49 C48 C47 114.1(2)
C49 C48 H48A 108.7
C47 C48 H48A 108.7
C49 C48 H48B 108.7
C47 C48 H48B 108.7
H48A C48 H48B 107.6
C54 C49 C50 118.5(3)
C54 C49 C48 121.9(3)
C50 C49 C48 119.7(3)
C51 C50 C49 120.6(3)
C51 C50 H50 119.7
C49 C50 H50 119.7
C50 C51 C52 120.2(4)
C50 C51 H51 119.9
C52 C51 H51 119.9
C53 C52 C51 119.4(4)
C53 C52 H52 120.3
C51 C52 H52 120.3
C54 C53 C52 120.2(4)
C54 C53 H53 119.9
C52 C53 H53 119.9
C53 C54 C49 121.1(3)
C53 C54 H54 119.5
C49 C54 H54 119.5
C47 C55 C56 113.4(2)
C47 C55 H55A 108.9
C56 C55 H55A 108.9
C47 C55 H55B 108.9
C56 C55 H55B 108.9
H55A C55 H55B 107.7
C57 C56 C55 112.8(3)
C57 C56 H56A 109.0
C55 C56 H56A 109.0
C57 C56 H56B 109.0
C55 C56 H56B 109.0
H56A C56 H56B 107.8
O11 C57 N7 122.8(3)
O11 C57 C56 121.7(3)
N7 C57 C56 115.5(3)
N7 C58 C60 110.0(2)
N7 C58 C61 112.1(2)
C60 C58 C61 110.0(2)
N7 C58 C59 107.4(2)
C60 C58 C59 110.6(2)
C61 C58 C59 106.6(2)
C58 C59 H59A 109.5
C58 C59 H59B 109.5
H59A C59 H59B 109.5
C58 C59 H59C 109.5
H59A C59 H59C 109.5
H59B C59 H59C 109.5
C58 C60 H60A 109.5
C58 C60 H60B 109.5
H60A C60 H60B 109.5
C58 C60 H60C 109.5
H60A C60 H60C 109.5
H60B C60 H60C 109.5
O12 C61 N8 123.8(3)
O12 C61 C58 119.6(2)
N8 C61 C58 116.4(2)
N8 C62 C63 110.2(2)
N8 C62 C70 109.7(2)
C63 C62 C70 111.8(2)
N8 C62 H62 108.4
C63 C62 H62 108.4
C70 C62 H62 108.4
C64 C63 C62 113.0(2)
C64 C63 H63A 109.0
C62 C63 H63A 109.0
C64 C63 H63B 109.0
C62 C63 H63B 109.0
H63A C63 H63B 107.8
C65 C64 C69 117.9(3)
C65 C64 C63 120.8(3)
C69 C64 C63 121.2(3)
C64 C65 C66 120.6(3)
C64 C65 H65 119.7
C66 C65 H65 119.7
C67 C66 C65 121.0(3)
C67 C66 H66 119.5
C65 C66 H66 119.5
C68 C67 C66 118.4(3)
C68 C67 H67 120.8
C66 C67 H67 120.8
C67 C68 C69 121.2(3)
C67 C68 H68 119.4
C69 C68 H68 119.4
C64 C69 C68 120.8(3)
C64 C69 H69 119.6
C68 C69 H69 119.6
C71 C70 C62 112.0(2)
C71 C70 H70A 109.2
C62 C70 H70A 109.2
C71 C70 H70B 109.2
C62 C70 H70B 109.2
H70A C70 H70B 107.9
C72 C71 C70 112.9(3)
C72 C71 H71A 109.0
C70 C71 H71A 109.0
C72 C71 H71B 109.0
C70 C71 H71B 109.0
H71A C71 H71B 107.8
O13 C72 O14 123.1(3)
O13 C72 C71 126.1(3)
O14 C72 C71 110.8(3)
O14 C73 C74 107.5(3)
O14 C73 H73A 110.2
C74 C73 H73A 110.2
O14 C73 H73B 110.2
C74 C73 H73B 110.2
H73A C73 H73B 108.5
C73 C74 H74A 109.5
C73 C74 H74B 109.5
H74A C74 H74B 109.5
C73 C74 H74C 109.5
H74A C74 H74C 109.5
H74B C74 H74C 109.5
O15 C75 C76 102.6(2)
O15 C75 C77 110.2(2)
C76 C75 C77 111.3(3)
O15 C75 C78 109.9(3)
C76 C75 C78 109.6(3)
C77 C75 C78 112.8(3)
C75 C76 H76A 109.5
C75 C76 H76B 109.5
H76A C76 H76B 109.5
C75 C76 H76C 109.5
H76A C76 H76C 109.5
H76B C76 H76C 109.5
C75 C77 H77A 109.5
C75 C77 H77B 109.5
H77A C77 H77B 109.5
C75 C77 H77C 109.5
H77A C77 H77C 109.5
H77B C77 H77C 109.5
C75 C78 H78A 109.5
C75 C78 H78B 109.5
H78A C78 H78B 109.5
C75 C78 H78C 109.5
H78A C78 H78C 109.5
H78B C78 H78C 109.5
O16 C79 N9 124.5(3)
O16 C79 O15 124.8(3)
N9 C79 O15 110.7(2)
N9 C80 C82 110.2(2)
N9 C80 C81 107.9(2)
C82 C80 C81 109.5(2)
N9 C80 C83 111.2(2)
C82 C80 C83 111.4(2)
C81 C80 C83 106.4(2)
C80 C81 H81A 109.5
C80 C81 H81B 109.5
H81A C81 H81B 109.5
C80 C81 H81C 109.5
H81A C81 H81C 109.5
H81B C81 H81C 109.5
C80 C82 H82A 109.5
C80 C82 H82B 109.5
H82A C82 H82B 109.5
C80 C82 H82C 109.5
H82A C82 H82C 109.5
H82B C82 H82C 109.5
O17 C83 N10 123.2(2)
O17 C83 C80 119.9(2)
N10 C83 C80 116.8(2)
N10 C84 C92 112.1(3)
N10 C84 C85 110.6(2)
C92 C84 C85 110.0(2)
N10 C84 H84 108.0
C92 C84 H84 108.0
C85 C84 H84 108.0
C86 C85 C84 115.0(3)
C86 C85 H85A 108.5
C84 C85 H85A 108.5
C86 C85 H85B 108.5
C84 C85 H85B 108.5
H85A C85 H85B 107.5
C87 C86 C91 117.1(3)
C87 C86 C85 121.8(3)
C91 C86 C85 121.1(3)
C86 C87 C88 121.8(3)
C86 C87 H87 119.1
C88 C87 H87 119.1
C89 C88 C87 120.7(3)
C89 C88 H88 119.7
C87 C88 H88 119.7
C90 C89 C88 117.9(3)
C90 C89 H89 121.0
C88 C89 H89 121.0
C89 C90 C91 120.8(3)
C89 C90 H90 119.6
C91 C90 H90 119.6
C86 C91 C90 121.6(3)
C86 C91 H91 119.2
C90 C91 H91 119.2
C84 C92 C93 114.6(2)
C84 C92 H92A 108.6
C93 C92 H92A 108.6
C84 C92 H92B 108.6
C93 C92 H92B 108.6
H92A C92 H92B 107.6
C94 C93 C92 112.2(3)
C94 C93 H93A 109.2
C92 C93 H93A 109.2
C94 C93 H93B 109.2
C92 C93 H93B 109.2
H93A C93 H93B 107.9
O18 C94 N11 122.7(3)
O18 C94 C93 121.2(3)
N11 C94 C93 116.1(2)
N11 C95 C97 109.8(3)
N11 C95 C96 107.9(2)
C97 C95 C96 110.8(3)
N11 C95 C98 110.5(2)
C97 C95 C98 109.3(2)
C96 C95 C98 108.5(2)
C95 C96 H96A 109.5
C95 C96 H96B 109.5
H96A C96 H96B 109.5
C95 C96 H96C 109.5
H96A C96 H96C 109.5
H96B C96 H96C 109.5
C95 C97 H97A 109.5
C95 C97 H97B 109.5
H97A C97 H97B 109.5
C95 C97 H97C 109.5
H97A C97 H97C 109.5
H97B C97 H97C 109.5
O19 C98 N12 122.4(3)
O19 C98 C95 120.7(3)
N12 C98 C95 116.8(3)
N12 C99 C100 109.5(2)
N12 C99 C107 110.2(2)
C100 C99 C107 111.8(3)
N12 C99 H99 108.4
C100 C99 H99 108.4
C107 C99 H99 108.4
C101 C100 C99 114.1(3)
C101 C100 H10E 108.7
C99 C100 H10E 108.7
C101 C100 H10F 108.7
C99 C100 H10F 108.7
H10E C100 H10F 107.6
C102 C101 C106 118.6(3)
C102 C101 C100 120.6(3)
C106 C101 C100 120.8(3)
C101 C102 C103 120.7(3)
C101 C102 H102 119.6
C103 C102 H102 119.6
C102 C103 C104 120.0(3)
C102 C103 H103 120.0
C104 C103 H103 120.0
C105 C104 C103 120.0(3)
C105 C104 H104 120.0
C103 C104 H104 120.0
C104 C105 C106 119.8(3)
C104 C105 H105 120.1
C106 C105 H105 120.1
C105 C106 C101 120.9(3)
C105 C106 H106 119.5
C101 C106 H106 119.5
C108 C107 C99 114.0(3)
C108 C107 H10A 108.8
C99 C107 H10A 108.8
C108 C107 H10B 108.8
C99 C107 H10B 108.8
H10A C107 H10B 107.6
C109 C108 C107 113.5(3)
C109 C108 H10C 108.9
C107 C108 H10C 108.9
C109 C108 H10D 108.9
C107 C108 H10D 108.9
H10C C108 H10D 107.7
O20 C109 O21 123.9(3)
O20 C109 C108 125.0(4)
O21 C109 C108 111.1(3)
C111 C110 O21 110.0(4)
C111 C110 H11R 109.7
O21 C110 H11R 109.7
C111 C110 H11S 109.7
O21 C110 H11S 109.7
H11R C110 H11S 108.2
C110 C111 H11T 109.5
C110 C111 H11U 109.5
H11T C111 H11U 109.5
C110 C111 H11V 109.5
H11T C111 H11V 109.5
H11U C111 H11V 109.5
O22 C112 C114 110.5(2)
O22 C112 C113 111.1(2)
C114 C112 C113 112.2(3)
O22 C112 C115 101.2(2)
C114 C112 C115 109.8(3)
C113 C112 C115 111.5(3)
C112 C113 H11J 109.5
C112 C113 H11K 109.5
H11J C113 H11K 109.5
C112 C113 H11L 109.5
H11J C113 H11L 109.5
H11K C113 H11L 109.5
C112 C114 H11G 109.5
C112 C114 H11H 109.5
H11G C114 H11H 109.5
C112 C114 H11I 109.5
H11G C114 H11I 109.5
H11H C114 H11I 109.5
C112 C115 H11M 109.5
C112 C115 H11N 109.5
H11M C115 H11N 109.5
C112 C115 H11O 109.5
H11M C115 H11O 109.5
H11N C115 H11O 109.5
O23 C116 O22 125.5(3)
O23 C116 N13 124.1(3)
O22 C116 N13 110.5(2)
N13 C117 C118 108.0(2)
N13 C117 C119 110.0(2)
C118 C117 C119 109.6(2)
N13 C117 C120 110.4(2)
C118 C117 C120 106.9(2)
C119 C117 C120 111.9(2)
C117 C118 H11A 109.5
C117 C118 H11B 109.5
H11A C118 H11B 109.5
C117 C118 H11C 109.5
H11A C118 H11C 109.5
H11B C118 H11C 109.5
C117 C119 H11D 109.5
C117 C119 H11E 109.5
H11D C119 H11E 109.5
C117 C119 H11F 109.5
H11D C119 H11F 109.5
H11E C119 H11F 109.5
O24 C120 N14 123.4(3)
O24 C120 C117 119.3(2)
N14 C120 C117 117.2(2)
N14 C121 C122 111.1(2)
N14 C121 C129 111.4(2)
C122 C121 C129 109.7(2)
N14 C121 H121 108.2
C122 C121 H121 108.2
C129 C121 H121 108.2
C123 C122 C121 115.8(2)
C123 C122 H12C 108.3
C121 C122 H12C 108.3
C123 C122 H12D 108.3
C121 C122 H12D 108.3
H12C C122 H12D 107.4
C128 C123 C124 116.6(3)
C128 C123 C122 123.1(3)
C124 C123 C122 120.3(3)
C125 C124 C123 121.8(3)
C125 C124 H124 119.1
C123 C124 H124 119.1
C126 C125 C124 120.8(3)
C126 C125 H125 119.6
C124 C125 H125 119.6
C125 C126 C127 118.7(3)
C125 C126 H126 120.7
C127 C126 H126 120.7
C128 C127 C126 119.6(3)
C128 C127 H127 120.2
C126 C127 H127 120.2
C123 C128 C127 122.6(3)
C123 C128 H128 118.7
C127 C128 H128 118.7
C130 C129 C121 115.1(2)
C130 C129 H12A 108.5
C121 C129 H12A 108.5
C130 C129 H12B 108.5
C121 C129 H12B 108.5
H12A C129 H12B 107.5
C131 C130 C129 111.2(2)
C131 C130 H13A 109.4
C129 C130 H13A 109.4
C131 C130 H13B 109.4
C129 C130 H13B 109.4
H13A C130 H13B 108.0
O25 C131 N15 123.2(3)
O25 C131 C130 121.4(3)
N15 C131 C130 115.4(2)
N15 C132 C134 110.3(2)
N15 C132 C135 110.9(2)
C134 C132 C135 109.3(2)
N15 C132 C133 107.1(2)
C134 C132 C133 110.4(2)
C135 C132 C133 108.8(2)
C132 C133 H13F 109.5
C132 C133 H13G 109.5
H13F C133 H13G 109.5
C132 C133 H13H 109.5
H13F C133 H13H 109.5
H13G C133 H13H 109.5
C132 C134 H13C 109.5
C132 C134 H13D 109.5
H13C C134 H13D 109.5
C132 C134 H13E 109.5
H13C C134 H13E 109.5
H13D C134 H13E 109.5
O26 C135 N16 122.5(3)
O26 C135 C132 121.0(3)
N16 C135 C132 116.4(2)
N16 C136 C137 109.8(2)
N16 C136 C144 110.5(2)
C137 C136 C144 112.5(3)
N16 C136 H136 108.0
C137 C136 H136 108.0
C144 C136 H136 108.0
C138 C137 C136 112.6(3)
C138 C137 H13I 109.1
C136 C137 H13I 109.1
C138 C137 H13J 109.1
C136 C137 H13J 109.1
H13I C137 H13J 107.8
C143 C138 C139 117.7(3)
C143 C138 C137 121.4(3)
C139 C138 C137 120.8(3)
C140 C139 C138 121.6(3)
C140 C139 H139 119.2
C138 C139 H139 119.2
C141 C140 C139 119.3(3)
C141 C140 H140 120.4
C139 C140 H140 120.4
C140 C141 C142 119.8(3)
C140 C141 H141 120.1
C142 C141 H141 120.1
C143 C142 C141 119.9(3)
C143 C142 H142 120.1
C141 C142 H142 120.1
C142 C143 C138 121.7(3)
C142 C143 H143 119.2
C138 C143 H143 119.2
C145 C144 C136 113.1(3)
C145 C144 H14A 109.0
C136 C144 H14A 109.0
C145 C144 H14B 109.0
C136 C144 H14B 109.0
H14A C144 H14B 107.8
C146 C145 C144 115.8(3)
C146 C145 H14C 108.3
C144 C145 H14C 108.3
C146 C145 H14D 108.3
C144 C145 H14D 108.3
H14C C145 H14D 107.4
O28 C146 O27 122.7(4)
O28 C146 C145 124.7(5)
O27 C146 C145 112.5(4)
C148 C147 O27 87.5(7)
C148 C147 H14F 114.1
O27 C147 H14F 114.1
C148 C147 H14G 114.1
O27 C147 H14G 114.1
H14F C147 H14G 111.3
C147 C148 H14H 109.5
C147 C148 H14I 109.5
H14H C148 H14I 109.5
C147 C148 H14J 109.5
H14H C148 H14J 109.5
H14I C148 H14J 109.5
C150 C149 O30 96.3(6)
C150 C149 H14K 112.5
O30 C149 H14K 112.5
C150 C149 H14L 112.5
O30 C149 H14L 112.5
H14K C149 H14L 110.0
C149 O30 H30A 109.5
C152 C151 O29 109.2(4)
C152 C151 H15A 109.8
O29 C151 H15A 109.8
C152 C151 H15B 109.8
O29 C151 H15B 109.8
H15A C151 H15B 108.3
C151 O29 H29A 109.5
C5 N1 C6 121.6(3)
C5 N1 H1 119.2
C6 N1 H1 119.2
C9 N2 C10 124.2(3)
C9 N2 H2 117.9
C10 N2 H2 117.9
C20 N3 C21 123.7(3)
C20 N3 H3 118.1
C21 N3 H3 118.1
C24 N4 C25 123.6(3)
C24 N4 H4 118.2
C25 N4 H4 118.2
C42 N5 C43 120.5(2)
C42 N5 H5 119.8
C43 N5 H5 119.8
C46 N6 C47 123.7(2)
C46 N6 H6 118.2
C47 N6 H6 118.2
C57 N7 C58 124.6(2)
C57 N7 H7 117.7
C58 N7 H7 117.7
C61 N8 C62 123.3(2)
C61 N8 H8 118.4
C62 N8 H8 118.4
C79 N9 C80 121.8(2)
C79 N9 H9 119.1
C80 N9 H9 119.1
C83 N10 C84 123.4(2)
C83 N10 H10 118.3
C84 N10 H10 118.3
C94 N11 C95 123.0(2)
C94 N11 H11 118.5
C95 N11 H11 118.5
C98 N12 C99 123.3(2)
C98 N12 H12 118.4
C99 N12 H12 118.4
C116 N13 C117 121.9(2)
C116 N13 H13 119.1
C117 N13 H13 119.1
C120 N14 C121 123.9(2)
C120 N14 H14 118.0
C121 N14 H14 118.0
C131 N15 C132 121.9(2)
C131 N15 H15 119.0
C132 N15 H15 119.0
C135 N16 C136 123.9(2)
C135 N16 H16 118.0
C136 N16 H16 118.0
C5 O1 C1 121.2(2)
C35 O7 C36 118.3(3)
C42 O8 C38 120.2(2)
C72 O14 C73 116.7(2)
C79 O15 C75 120.7(2)
C109 O21 C110 117.8(3)
C116 O22 C112 120.5(2)
C146 O27 C147 123.7(4)
C151 C152 H15C 109.5
C151 C152 H15D 109.5
H15C C152 H15D 109.5
C151 C152 H15E 109.5
H15C C152 H15E 109.5
H15D C152 H15E 109.5
C149 C150 H15F 109.5
C149 C150 H15H 109.5
H15F C150 H15H 109.5
C149 C150 H15I 109.5
H15F C150 H15I 109.5
H15H C150 H15I 109.5

loop_
_geom_bond_atom_site_label_1
_geom_bond_atom_site_label_2
_geom_bond_distance
C1 O1 1.477(4)
C1 C2 1.521(5)
C1 C3 1.525(5)
C1 C4 1.530(5)
C2 H2A 0.9600
C2 H2B 0.9600
C2 H2C 0.9600
C3 H3A 0.9600
C3 H3B 0.9600
C3 H3C 0.9600
C4 H4A 0.9600
C4 H4B 0.9600
C4 H4C 0.9600
C5 O2 1.229(4)
C5 N1 1.341(4)
C5 O1 1.350(4)
C6 N1 1.476(4)
C6 C7 1.525(5)
C6 C8 1.532(4)
C6 C9 1.541(4)
C7 H7A 0.9600
C7 H7B 0.9600
C7 H7C 0.9600
C8 H8A 0.9600
C8 H8B 0.9600
C8 H8C 0.9600
C9 O3 1.230(4)
C9 N2 1.357(4)
C10 N2 1.471(4)
C10 C18 1.517(4)
C10 C11 1.553(4)
C10 H10G 0.9800
C11 C12 1.500(5)
C11 H11P 0.9700
C11 H11Q 0.9700
C12 C17 1.384(5)
C12 C13 1.395(5)
C13 C14 1.370(5)
C13 H13K 0.9300
C14 C15 1.385(6)
C14 H14E 0.9300
C15 C16 1.388(6)
C15 H15G 0.9300
C16 C17 1.364(5)
C16 H16A 0.9300
C17 H17 0.9300
C18 C19 1.547(4)
C18 H18A 0.9700
C18 H18B 0.9700
C19 C20 1.520(5)
C19 H19A 0.9700
C19 H19B 0.9700
C20 O4 1.235(4)
C20 N3 1.362(4)
C21 N3 1.480(4)
C21 C24 1.524(4)
C21 C23 1.530(5)
C21 C22 1.535(5)
C22 H22A 0.9600
C22 H22B 0.9600
C22 H22C 0.9600
C23 H23A 0.9600
C23 H23B 0.9600
C23 H23C 0.9600
C24 O5 1.250(4)
C24 N4 1.331(4)
C25 N4 1.457(4)
C25 C33 1.526(4)
C25 C26 1.533(4)
C25 H25 0.9800
C26 C27 1.523(4)
C26 H26A 0.9700
C26 H26B 0.9700
C27 C32 1.376(5)
C27 C28 1.393(4)
C28 C29 1.393(4)
C28 H28 0.9300
C29 C30 1.378(5)
C29 H29 0.9300
C30 C31 1.394(5)
C30 H30 0.9300
C31 C32 1.404(5)
C31 H31 0.9300
C32 H32 0.9300
C33 C34 1.532(5)
C33 H33A 0.9700
C33 H33B 0.9700
C34 C35 1.482(4)
C34 H34A 0.9700
C34 H34B 0.9700
C35 O6 1.210(4)
C35 O7 1.349(5)
C36 O7 1.446(4)
C36 C37 1.516(7)
C36 H36A 0.9700
C36 H36B 0.9700
C37 H37A 0.9600
C37 H37B 0.9600
C37 H37C 0.9600
C38 O8 1.470(4)
C38 C39 1.520(4)
C38 C41 1.537(4)
C38 C40 1.539(5)
C39 H39A 0.9600
C39 H39B 0.9600
C39 H39C 0.9600
C40 H40A 0.9600
C40 H40B 0.9600
C40 H40C 0.9600
C41 H41A 0.9600
C41 H41B 0.9600
C41 H41C 0.9600
C42 O9 1.217(3)
C42 N5 1.345(4)
C42 O8 1.345(3)
C43 N5 1.466(4)
C43 C44 1.531(4)
C43 C45 1.539(4)
C43 C46 1.544(4)
C44 H44A 0.9600
C44 H44B 0.9600
C44 H44C 0.9600
C45 H45A 0.9600
C45 H45B 0.9600
C45 H45C 0.9600
C46 O10 1.232(3)
C46 N6 1.351(4)
C47 N6 1.482(4)
C47 C55 1.528(4)
C47 C48 1.539(4)
C47 H47 0.9800
C48 C49 1.487(5)
C48 H48A 0.9700
C48 H48B 0.9700
C49 C54 1.386(5)
C49 C50 1.399(5)
C50 C51 1.378(5)
C50 H50 0.9300
C51 C52 1.390(6)
C51 H51 0.9300
C52 C53 1.385(6)
C52 H52 0.9300
C53 C54 1.376(5)
C53 H53 0.9300
C54 H54 0.9300
C55 C56 1.535(4)
C55 H55A 0.9700
C55 H55B 0.9700
C56 C57 1.528(4)
C56 H56A 0.9700
C56 H56B 0.9700
C57 O11 1.230(4)
C57 N7 1.364(4)
C58 N7 1.482(4)
C58 C60 1.523(4)
C58 C61 1.539(4)
C58 C59 1.544(4)
C59 H59A 0.9600
C59 H59B 0.9600
C59 H59C 0.9600
C60 H60A 0.9600
C60 H60B 0.9600
C60 H60C 0.9600
C61 O12 1.242(3)
C61 N8 1.334(3)
C62 N8 1.460(4)
C62 C63 1.540(4)
C62 C70 1.548(4)
C62 H62 0.9800
C63 C64 1.517(4)
C63 H63A 0.9700
C63 H63B 0.9700
C64 C65 1.372(4)
C64 C69 1.390(4)
C65 C66 1.410(4)
C65 H65 0.9300
C66 C67 1.376(4)
C66 H66 0.9300
C67 C68 1.360(5)
C67 H67 0.9300
C68 C69 1.400(5)
C68 H68 0.9300
C69 H69 0.9300
C70 C71 1.518(4)
C70 H70A 0.9700
C70 H70B 0.9700
C71 C72 1.512(4)
C71 H71A 0.9700
C71 H71B 0.9700
C72 O13 1.204(4)
C72 O14 1.345(4)
C73 O14 1.462(4)
C73 C74 1.491(5)
C73 H73A 0.9700
C73 H73B 0.9700
C74 H74A 0.9600
C74 H74B 0.9600
C74 H74C 0.9600
C75 O15 1.487(4)
C75 C76 1.521(5)
C75 C77 1.522(4)
C75 C78 1.522(5)
C76 H76A 0.9600
C76 H76B 0.9600
C76 H76C 0.9600
C77 H77A 0.9600
C77 H77B 0.9600
C77 H77C 0.9600
C78 H78A 0.9600
C78 H78B 0.9600
C78 H78C 0.9600
C79 O16 1.217(3)
C79 N9 1.348(4)
C79 O15 1.348(4)
C80 N9 1.468(4)
C80 C82 1.515(4)
C80 C81 1.517(4)
C80 C83 1.550(4)
C81 H81A 0.9600
C81 H81B 0.9600
C81 H81C 0.9600
C82 H82A 0.9600
C82 H82B 0.9600
C82 H82C 0.9600
C83 O17 1.232(3)
C83 N10 1.339(4)
C84 N10 1.476(4)
C84 C92 1.530(4)
C84 C85 1.535(4)
C84 H84 0.9800
C85 C86 1.521(5)
C85 H85A 0.9700
C85 H85B 0.9700
C86 C87 1.370(5)
C86 C91 1.383(5)
C87 C88 1.388(5)
C87 H87 0.9300
C88 C89 1.382(5)
C88 H88 0.9300
C89 C90 1.375(5)
C89 H89 0.9300
C90 C91 1.386(5)
C90 H90 0.9300
C91 H91 0.9300
C92 C93 1.537(4)
C92 H92A 0.9700
C92 H92B 0.9700
C93 C94 1.510(4)
C93 H93A 0.9700
C93 H93B 0.9700
C94 O18 1.239(3)
C94 N11 1.349(4)
C95 N11 1.462(4)
C95 C97 1.533(4)
C95 C96 1.539(4)
C95 C98 1.542(4)
C96 H96A 0.9600
C96 H96B 0.9600
C96 H96C 0.9600
C97 H97A 0.9600
C97 H97B 0.9600
C97 H97C 0.9600
C98 O19 1.242(3)
C98 N12 1.338(4)
C99 N12 1.470(4)
C99 C100 1.541(4)
C99 C107 1.544(4)
C99 H99 0.9800
C100 C101 1.523(4)
C100 H10E 0.9700
C100 H10F 0.9700
C101 C102 1.384(4)
C101 C106 1.405(4)
C102 C103 1.391(5)
C102 H102 0.9300
C103 C104 1.398(5)
C103 H103 0.9300
C104 C105 1.378(5)
C104 H104 0.9300
C105 C106 1.390(5)
C105 H105 0.9300
C106 H106 0.9300
C107 C108 1.533(5)
C107 H10A 0.9700
C107 H10B 0.9700
C108 C109 1.520(5)
C108 H10C 0.9700
C108 H10D 0.9700
C109 O20 1.180(4)
C109 O21 1.352(5)
C110 C111 1.457(7)
C110 O21 1.484(4)
C110 H11R 0.9700
C110 H11S 0.9700
C111 H11T 0.9600
C111 H11U 0.9600
C111 H11V 0.9600
C112 O22 1.478(4)
C112 C114 1.512(4)
C112 C113 1.519(4)
C112 C115 1.527(5)
C113 H11J 0.9600
C113 H11K 0.9600
C113 H11L 0.9600
C114 H11G 0.9600
C114 H11H 0.9600
C114 H11I 0.9600
C115 H11M 0.9600
C115 H11N 0.9600
C115 H11O 0.9600
C116 O23 1.211(3)
C116 O22 1.343(3)
C116 N13 1.353(4)
C117 N13 1.472(4)
C117 C118 1.523(4)
C117 C119 1.532(4)
C117 C120 1.546(4)
C118 H11A 0.9600
C118 H11B 0.9600
C118 H11C 0.9600
C119 H11D 0.9600
C119 H11E 0.9600
C119 H11F 0.9600
C120 O24 1.234(3)
C120 N14 1.341(3)
C121 N14 1.474(3)
C121 C122 1.531(4)
C121 C129 1.542(4)
C121 H121 0.9800
C122 C123 1.518(5)
C122 H12C 0.9700
C122 H12D 0.9700
C123 C128 1.380(4)
C123 C124 1.386(5)
C124 C125 1.378(5)
C124 H124 0.9300
C125 C126 1.375(5)
C125 H125 0.9300
C126 C127 1.386(5)
C126 H126 0.9300
C127 C128 1.383(5)
C127 H127 0.9300
C128 H128 0.9300
C129 C130 1.529(4)
C129 H12A 0.9700
C129 H12B 0.9700
C130 C131 1.513(4)
C130 H13A 0.9700
C130 H13B 0.9700
C131 O25 1.233(3)
C131 N15 1.364(4)
C132 N15 1.458(4)
C132 C134 1.534(4)
C132 C135 1.541(4)
C132 C133 1.547(4)
C133 H13F 0.9600
C133 H13G 0.9600
C133 H13H 0.9600
C134 H13C 0.9600
C134 H13D 0.9600
C134 H13E 0.9600
C135 O26 1.232(3)
C135 N16 1.338(4)
C136 N16 1.465(4)
C136 C137 1.540(4)
C136 C144 1.552(4)
C136 H136 0.9800
C137 C138 1.501(5)
C137 H13I 0.9700
C137 H13J 0.9700
C138 C143 1.384(4)
C138 C139 1.396(4)
C139 C140 1.393(5)
C139 H139 0.9300
C140 C141 1.379(5)
C140 H140 0.9300
C141 C142 1.398(5)
C141 H141 0.9300
C142 C143 1.376(5)
C142 H142 0.9300
C143 H143 0.9300
C144 C145 1.531(5)
C144 H14A 0.9700
C144 H14B 0.9700
C145 C146 1.522(5)
C145 H14C 0.9700
C145 H14D 0.9700
C146 O28 1.156(5)
C146 O27 1.314(6)
C147 C148 1.612(12)
C147 O27 1.662(8)
C147 H14F 0.9700
C147 H14G 0.9700
C148 H14H 0.9600
C148 H14I 0.9600
C148 H14J 0.9600
C149 C150 1.333(8)
C149 O30 1.720(7)
C149 H14K 0.9700
C149 H14L 0.9700
O30 H30A 0.8200
C151 C152 1.418(6)
C151 O29 1.550(6)
C151 H15A 0.9700
C151 H15B 0.9700
O29 H29A 0.8200
N1 H1 0.8600
N2 H2 0.8600
N3 H3 0.8600
N4 H4 0.8600
N5 H5 0.8600
N6 H6 0.8600
N7 H7 0.8600
N8 H8 0.8600
N9 H9 0.8600
N10 H10 0.8600
N11 H11 0.8600
N12 H12 0.8600
N13 H13 0.8600
N14 H14 0.8600
N15 H15 0.8600
N16 H16 0.8600
C152 H15C 0.9600
C152 H15D 0.9600
C152 H15E 0.9600
C150 H15F 0.9600
C150 H15H 0.9600
C150 H15I 0.9600

loop_
_cod_related_entry_id
_cod_related_entry_database
_cod_related_entry_code
1 ChemSpider 30651911
